data_2105608
loop_
_publ_author_name
'Bertolasi, V.'
'Gilli, P.'
'Ferretti, V.'
'Gilli, G.'

_publ_section_title
;
 Intermolecular N-H&#x00B7;&#x00B7;&#x00B7;O Hydrogen Bonding Assisted by
 Resonance. II. Self Assembly of Hydrogen-Bonded Secondary Enaminones in
 Supramolecular Catemers
;
_journal_issue 1
_journal_name_full 'Acta Crystallographica Section B'
_journal_page_first 50
_journal_page_last 65
_journal_paper_doi 10.1107/S0108768197008677
_journal_volume 54
_journal_year 1998
_chemical_formula_analytical 'C14 H16 Cl1 N1 O1 '
_chemical_formula_sum 'C14 H16 Cl N O'
_chemical_formula_weight 249.74
_chemical_name_systematic
;
3-(4-Chlorophenylamino)-6,6-dimethyl-2-cyclohexen-1-one
;
_space_group_IT_number 2
_symmetry_cell_setting triclinic
_symmetry_space_group_name_Hall '-P 1'
_symmetry_space_group_name_H-M 'P -1'
_cell_angle_alpha 101.530(10)
_cell_angle_beta 91.99(2)
_cell_angle_gamma 98.83(2)
_cell_formula_units_Z 4
_cell_length_a 9.756(3)
_cell_length_b 11.983(2)
_cell_length_c 12.0430(10)
_cell_measurement_reflns_used 25
_cell_measurement_temperature 295
_cell_measurement_theta_max 15
_cell_measurement_theta_min 10
_cell_volume 1360.0(5)
_diffrn_ambient_temperature 295
_diffrn_measurement_device_type 'Enraf-Nonius CAD4'
_diffrn_measurement_method \w/2\q
_diffrn_radiation_monochromator graphite
_diffrn_radiation_source 'fine focus sealed tube'
_diffrn_radiation_type 'Mo K\a'
_diffrn_radiation_wavelength 0.71069
_diffrn_reflns_av_R_equivalents 0.012
_diffrn_reflns_limit_h_max 12
_diffrn_reflns_limit_h_min 0
_diffrn_reflns_limit_k_max 15
_diffrn_reflns_limit_k_min -15
_diffrn_reflns_limit_l_max 15
_diffrn_reflns_limit_l_min -15
_diffrn_reflns_number 6292
_diffrn_reflns_reduction_process ' ......'
_diffrn_reflns_theta_max 27
_diffrn_reflns_theta_min 2
_diffrn_standards_decay_% 0
_diffrn_standards_interval_time 120
_diffrn_standards_number 3
_exptl_absorpt_coefficient_mu 0.2650
_exptl_absorpt_correction_type none
_exptl_crystal_colour colourless
_exptl_crystal_density_diffrn 1.2197
_exptl_crystal_description
;
prismatic
;
_exptl_crystal_F_000 528.0
_exptl_crystal_size_max 0.45
_exptl_crystal_size_mid 0.25
_exptl_crystal_size_min 0.20
_refine_diff_density_max 0.29
_refine_diff_density_min -0.23
_refine_ls_extinction_method none
_refine_ls_goodness_of_fit_ref 1.84
_refine_ls_hydrogen_treatment 'H atoms isotropic'
_refine_ls_matrix_type full
_refine_ls_number_parameters 398
_refine_ls_number_reflns 2928
_refine_ls_R_factor_gt 0.048
_refine_ls_shift/su_max 0.01
_refine_ls_structure_factor_coef F
_refine_ls_weighting_details 'w = 4F^2^/[\s^2^(I) + (0.04F^2^)^2^]'
_refine_ls_weighting_scheme calc
_refine_ls_wR_factor_ref 0.060
_reflns_number_gt 2928
_reflns_number_total 5936
_reflns_threshold_expression I>3\s(I)
_cod_data_source_file na0080.cif
_cod_data_source_block 13
_cod_depositor_comments
;
The following automatic conversions were performed:

'_symmetry_cell_setting' value 'Triclinic' changed to 'triclinic'
according to /home/saulius/struct/CIF-dictionaries/cif_core.dic
dictionary named 'cif_core.dic' version 2.4.2 from 2011-04-26.

Automatic conversion script
Id: cif_fix_values 1891 2012-01-12 08:04:46Z andrius 

The following automatic conversions were performed:

'_refine_ls_weighting_scheme' value 'calc w = 4F^2^/[\s^2^(I) +
(0.04F^2^)^2^]' was changed to 'calc'. New tag
'_refine_ls_weighting_details' was created. The value of the new tag
was set to 'w = 4F^2^/[\s^2^(I) + (0.04F^2^)^2^]'.

Automatic conversion script
Id: cif_fix_values 3143 2015-03-26 13:38:13Z robertas 
;
_cod_original_formula_sum 'C14 H16 Cl1 N1 O1 '
_cod_database_code 2105608

loop_
_symmetry_equiv_pos_as_xyz
x,y,z
-x,-y,-z

loop_
_atom_site_label
_atom_site_fract_x
_atom_site_fract_y
_atom_site_fract_z
_atom_site_U_iso_or_equiv
_atom_site_adp_type
_atom_site_calc_flag
_atom_site_occupancy
_atom_site_type_symbol
Cl1A 0.03110(10) 0.45053(8) 0.86380(10) 0.1321(4) Uani . 1.0 Cl
O1A 0.3653(2) -0.1525(2) 0.78360(10) 0.0795(7) Uani . 1.0 O
N1A 0.1766(2) 0.0559(2) 0.5392(2) 0.0593(7) Uani . 1.0 N
C1A 0.3265(3) -0.1457(2) 0.6865(2) 0.0564(8) Uani . 1.0 C
C2A 0.2702(3) -0.0492(2) 0.6658(2) 0.0540(8) Uani . 1.0 C
C3A 0.2315(3) -0.0348(2) 0.5611(2) 0.0509(8) Uani . 1.0 C
C4A 0.2509(3) -0.1230(2) 0.4582(2) 0.0666(9) Uani . 1.0 C
C5A 0.2442(5) -0.2394(4) 0.4873(4) 0.0604(18) Uani . 0.5 C
C5A' 0.3469(7) -0.2060(5) 0.4807(5) 0.096(2) Uani . 0.5 C
C6A 0.3404(3) -0.2425(2) 0.5868(2) 0.0623(10) Uani . 1.0 C
C7A 0.4983(5) -0.2129(5) 0.5561(5) 0.0719(19) Uani . 0.5 C
C7A' 0.4439(8) -0.3151(6) 0.6135(7) 0.129(3) Uani . 0.5 C
C8A 0.3174(8) -0.3546(5) 0.6225(6) 0.096(3) Uani . 0.5 C
C8A' 0.1945(10) -0.3303(7) 0.5763(7) 0.129(4) Uani . 0.5 C
C9A 0.1418(3) 0.1489(2) 0.6184(2) 0.0514(8) Uani . 1.0 C
C10A 0.0739(3) 0.1331(2) 0.7144(2) 0.0604(9) Uani . 1.0 C
C11A 0.0396(3) 0.2254(2) 0.7888(2) 0.0710(11) Uani . 1.0 C
C12A 0.0704(3) 0.3333(2) 0.7677(3) 0.0762(11) Uani . 1.0 C
C13A 0.1340(4) 0.3507(2) 0.6710(3) 0.0832(12) Uani . 1.0 C
C14A 0.1691(3) 0.2578(2) 0.5967(2) 0.0718(10) Uani . 1.0 C
Cl1B 0.50180(10) -0.45460(8) 1.21140(10) 0.1215(4) Uani . 1.0 Cl
O1B 0.1358(2) 0.1300(2) 1.33250(10) 0.0731(7) Uani . 1.0 O
N1B 0.3273(2) -0.0783(2) 1.0188(2) 0.0662(8) Uani . 1.0 N
C1B 0.1763(3) 0.1237(2) 1.2352(2) 0.0560(8) Uani . 1.0 C
C2B 0.2338(3) 0.0270(2) 1.1803(2) 0.0587(8) Uani . 1.0 C
C3B 0.2742(2) 0.0134(2) 1.0724(2) 0.0555(9) Uani . 1.0 C
C4B 0.2562(3) 0.1024(2) 1.0042(2) 0.0706(10) Uani . 1.0 C
C5B 0.2617(3) 0.2211(2) 1.0797(2) 0.0784(11) Uani . 1.0 C
C6B 0.1586(3) 0.2194(2) 1.1729(2) 0.0584(9) Uani . 1.0 C
C7B 0.1870(4) 0.3363(3) 1.2564(3) 0.0955(13) Uani . 1.0 C
C8B 0.0099(3) 0.1982(3) 1.1241(3) 0.0895(12) Uani . 1.0 C
C9B 0.3649(3) -0.1690(2) 1.0670(2) 0.0585(9) Uani . 1.0 C
C10B 0.4444(3) -0.1455(2) 1.1695(2) 0.0621(10) Uani . 1.0 C
C11B 0.4866(3) -0.2330(2) 1.2126(2) 0.0672(10) Uani . 1.0 C
C12B 0.4497(3) -0.3442(2) 1.1555(3) 0.0761(11) Uani . 1.0 C
C13B 0.3722(4) -0.3692(3) 1.0528(3) 0.0918(14) Uani . 1.0 C
C14B 0.3305(3) -0.2807(3) 1.0089(3) 0.0787(11) Uani . 1.0 C
H1A 0.179(2) 0.0698(17) 0.4806(17) 0.042(5) Uiso . 1.0 H
H2A 0.2633(19) 0.0051(15) 0.7257(16) 0.034(4) Uiso . 1.0 H
H10A 0.047(2) 0.0559(17) 0.7221(18) 0.048(5) Uiso . 1.0 H
H11A -0.010(3) 0.212(2) 0.852(2) 0.063(6) Uiso . 1.0 H
H13A 0.152(3) 0.423(2) 0.656(3) 0.086(8) Uiso . 1.0 H
H14A 0.218(3) 0.271(2) 0.533(2) 0.061(6) Uiso . 1.0 H
H1B 0.337(2) -0.0840(19) 0.955(2) 0.059(6) Uiso . 1.0 H
H2B 0.243(2) -0.0313(17) 1.2212(18) 0.044(5) Uiso . 1.0 H
H4B1 0.329(2) 0.1034(19) 0.952(2) 0.059(6) Uiso . 1.0 H
H4B2 0.165(3) 0.079(2) 0.960(2) 0.067(7) Uiso . 1.0 H
H5B1 0.243(3) 0.281(2) 1.034(2) 0.070(7) Uiso . 1.0 H
H5B2 0.365(3) 0.253(2) 1.122(3) 0.089(8) Uiso . 1.0 H
H10B 0.474(2) -0.0698(17) 1.2028(18) 0.046(5) Uiso . 1.0 H
H11B 0.539(2) -0.2149(18) 1.2837(19) 0.057(6) Uiso . 1.0 H
H13B 0.349(3) -0.443(2) 1.017(2) 0.074(7) Uiso . 1.0 H
H14B 0.283(3) -0.294(2) 0.935(3) 0.093(8) Uiso . 1.0 H
H4A1 0.33860000 -0.10220000 0.42920000 0.0710000 Uiso calc 0.5 H
H4A2 0.17950000 -0.12630000 0.39980000 0.0710000 Uiso calc 0.5 H
H5A1 0.26510000 -0.29280000 0.42260000 0.0656000 Uiso calc 0.5 H
H5A2 0.15000000 -0.26460000 0.50440000 0.0656000 Uiso calc 0.5 H
H7A1 0.56000000 -0.21590000 0.61880000 0.0773000 Uiso calc 0.5 H
H7A2 0.51640000 -0.27010000 0.49200000 0.0773000 Uiso calc 0.5 H
H7A3 0.51610000 -0.13970000 0.53820000 0.0773000 Uiso calc 0.5 H
H8A1 0.37730000 -0.35420000 0.68460000 0.1053000 Uiso calc 0.5 H
H8A2 0.22200000 -0.37080000 0.64280000 0.1053000 Uiso calc 0.5 H
H8A3 0.32950000 -0.41510000 0.56010000 0.1053000 Uiso calc 0.5 H
H4A3 0.28957000 -0.08349000 0.40172000 0.0710000 Uiso calc 0.5 H
H4A4 0.16186000 -0.16595000 0.42801000 0.0710000 Uiso calc 0.5 H
H5A3 0.43801000 -0.17394000 0.47189000 0.1231000 Uiso calc 0.5 H
H5A4 0.32112000 -0.27625000 0.42068000 0.1231000 Uiso calc 0.5 H
H7A4 0.42342000 -0.33336000 0.68802000 0.1596000 Uiso calc 0.5 H
H7A5 0.42457000 -0.38799000 0.55997000 0.1596000 Uiso calc 0.5 H
H7A6 0.53105000 -0.27909000 0.61411000 0.1596000 Uiso calc 0.5 H
H8A4 0.11623000 -0.29287000 0.56032000 0.1243000 Uiso calc 0.5 H
H8A5 0.19100000 -0.39767000 0.52012000 0.1243000 Uiso calc 0.5 H
H8A6 0.17607000 -0.35388000 0.64865000 0.1243000 Uiso calc 0.5 H
H7B1 0.12108000 0.33541000 1.31540000 0.0943000 Uiso calc 1.0 H
H7B2 0.17298000 0.39604000 1.21873000 0.0943000 Uiso calc 1.0 H
H7B3 0.27704000 0.34933000 1.29082000 0.0943000 Uiso calc 1.0 H
H8B1 -0.05281000 0.19642000 1.18183000 0.0863000 Uiso calc 1.0 H
H8B2 -0.00833000 0.12492000 1.07081000 0.0863000 Uiso calc 1.0 H
H8B3 -0.00484000 0.25677000 1.08398000 0.0863000 Uiso calc 1.0 H

loop_
_atom_site_aniso_label
_atom_site_aniso_U_11
_atom_site_aniso_U_22
_atom_site_aniso_U_33
_atom_site_aniso_U_12
_atom_site_aniso_U_13
_atom_site_aniso_U_23
Cl1A 0.1490(7) 0.0810(4) 0.0857(5) -0.0191(4) 0.0066(5) 0.0531(4)
O1A 0.0895(10) 0.0816(9) 0.0328(7) 0.0208(6) 0.0057(7) 0.0434(7)
N1A 0.0682(11) 0.0508(9) 0.0292(7) 0.0148(6) 0.0068(8) 0.0226(8)
C1A 0.0476(11) 0.0565(11) 0.0346(9) 0.0162(8) 0.0054(9) 0.0155(9)
C2A 0.0542(12) 0.0476(10) 0.0285(9) 0.0044(8) 0.0015(9) 0.0167(9)
C3A 0.0469(11) 0.0445(10) 0.0320(9) 0.0113(8) 0.0044(9) 0.0112(9)
C4A 0.0712(14) 0.0616(12) 0.0316(10) 0.0081(9) -0.0016(10) 0.0281(10)
C5A 0.046(2) 0.050(2) 0.046(2) -0.0018(19) 0.005(2) 0.0143(18)
C5A' 0.129(4) 0.080(3) 0.042(2) 0.019(2) 0.021(3) 0.065(2)
C6A 0.0641(13) 0.0495(10) 0.0407(10) 0.0113(9) 0.0037(10) 0.0237(9)
C7A 0.049(2) 0.090(3) 0.041(2) 0.010(2) 0.0048(19) 0.0357(19)
C7A' 0.149(4) 0.112(3) 0.068(4) 0.001(3) -0.009(3) 0.093(3)
C8A 0.096(4) 0.053(3) 0.086(4) 0.023(2) -0.002(3) 0.023(3)
C8A' 0.143(6) 0.073(4) 0.084(4) 0.010(4) 0.016(4) 0.007(4)
C9A 0.0460(11) 0.0438(10) 0.0348(9) 0.0098(8) -0.0004(9) 0.0134(8)
C10A 0.0552(13) 0.0497(11) 0.0438(10) 0.0162(9) 0.0068(10) 0.0165(9)
C11A 0.0657(14) 0.0687(13) 0.0413(11) 0.0113(10) 0.0088(11) 0.0281(10)
C12A 0.0756(15) 0.0570(13) 0.0504(13) -0.0005(11) -0.0012(12) 0.0267(11)
C13A 0.0850(17) 0.0427(12) 0.0700(16) 0.0110(11) 0.0040(14) 0.0126(12)
C14A 0.0704(15) 0.0526(12) 0.0527(12) 0.0204(9) 0.0114(11) 0.0151(11)
Cl1B 0.1001(5) 0.0751(4) 0.1210(6) 0.0426(4) -0.0078(5) 0.0211(4)
O1B 0.0836(10) 0.0656(8) 0.0351(7) 0.0184(6) 0.0152(7) 0.0300(7)
N1B 0.0561(10) 0.0765(11) 0.0308(8) 0.0157(8) 0.0079(8) 0.0220(9)
C1B 0.0448(11) 0.0560(11) 0.0336(9) 0.0149(8) 0.0018(9) 0.0086(9)
C2B 0.0542(12) 0.0565(11) 0.0351(9) 0.0195(8) 0.0076(9) 0.0164(9)
C3B 0.0405(11) 0.0604(12) 0.0336(9) 0.0137(9) 0.0041(9) 0.0125(9)
C4B 0.0572(13) 0.0791(14) 0.0391(10) 0.0258(9) 0.0143(10) 0.0185(11)
C5B 0.0648(15) 0.0695(13) 0.0598(12) 0.0351(10) 0.0130(12) 0.0138(12)
C6B 0.0482(12) 0.0541(11) 0.0409(10) 0.0192(8) 0.0030(9) 0.0132(9)
C7B 0.092(2) 0.0647(14) 0.0748(16) 0.0239(12) 0.0006(16) 0.0183(14)
C8B 0.0568(14) 0.0982(17) 0.0672(14) 0.0365(12) 0.0034(12) 0.0235(12)
C9B 0.0420(11) 0.0621(12) 0.0364(10) 0.0081(9) 0.0086(9) 0.0139(10)
C10B 0.0501(12) 0.0555(12) 0.0412(11) 0.0081(9) -0.0001(10) 0.0104(10)
C11B 0.0482(12) 0.0673(13) 0.0457(11) 0.0167(10) 0.0005(10) 0.0114(10)
C12B 0.0554(14) 0.0623(13) 0.0658(14) 0.0213(11) 0.0062(12) 0.0117(11)
C13B 0.0744(18) 0.0564(15) 0.0807(19) 0.0023(14) -0.0050(16) 0.0081(13)
C14B 0.0663(15) 0.0681(15) 0.0496(13) 0.0015(12) -0.0074(12) 0.0157(12)

loop_
_atom_type_symbol
_atom_type_description
_atom_type_scat_dispersion_real
_atom_type_scat_dispersion_imag
_atom_type_scat_source
Cl 'Chlorine    ' 0.1484 0.1585 'Int. Tab. C, 4.2.6.8, 6.1.1.4'
'O ' 'Oxygen      ' 0.0106 0.0060 'Int. Tab. C, 4.2.6.8, 6.1.1.4'
'N ' 'Nitrogen    ' 0.0061 0.0033 'Int. Tab. C, 4.2.6.8, 6.1.1.4'
'C ' 'Carbon      ' 0.0033 0.0016 'Int. Tab. C, 4.2.6.8, 6.1.1.4'
'H ' 'Hydrogen    ' 0.0000 0.0000 'Int. Tab. C, 4.2.6.8, 6.1.1.4'

loop_
_geom_angle_atom_site_label_1
_geom_angle_atom_site_label_2
_geom_angle_atom_site_label_3
_geom_angle
_geom_angle_publ_flag
C3A N1A C9A 127.5(2) no
C3A N1A H1A 120(2) no
C9A N1A H1A 110(2) no
O1A C1A C2A 121.6(2) no
O1A C1A C6A 119.5(2) no
C2A C1A C6A 118.9(2) no
C1A C2A C3A 124.2(2) no
C1A C2A H2A 116.0(10) no
C3A C2A H2A 119.0(10) no
N1A C3A C2A 125.3(2) no
N1A C3A C4A 114.8(2) no
C2A C3A C4A 119.9(2) no
C3A C4A C5A 110.4(3) no
C3A C4A C5A' 113.9(3) no
C3A C4A H4A1 110.1(2) no
C3A C4A H4A2 109.7(2) no
C3A C4A H4A3 108.5(2) no
C3A C4A H4A4 108.9(2) no
C5A C4A C5A' 40.0(3) no
C5A C4A H4A1 109.1(3) no
C5A C4A H4A2 109.5(3) no
C5A C4A H4A3 137.9(3) no
C5A C4A H4A4 73.8(3) no
C5A' C4A H4A1 70.9(3) no
C5A' C4A H4A2 133.7(3) no
C5A' C4A H4A3 108.1(3) no
C5A' C4A H4A4 109.3(3) no
H4A1 C4A H4A2 108.0(3) no
H4A1 C4A H4A3 40.60(10) no
H4A1 C4A H4A4 136.5(3) no
H4A2 C4A H4A3 70.8(2) no
H4A2 C4A H4A4 39.20(10) no
H4A3 C4A H4A4 107.9(3) no
C4A C5A C5A' 71.3(5) no
C4A C5A C6A 114.6(4) no
C4A C5A C8A' 149.2(5) no
C4A C5A H5A1 109.1(4) no
C4A C5A H5A2 107.9(4) no
C4A C5A H4A4 36.8(2) no
C4A C5A H5A4 97.7(4) no
C5A' C5A C6A 65.6(5) no
C5A' C5A C8A' 122.7(6) no
C5A' C5A H5A1 79.7(5) no
C5A' C5A H5A2 171.9(7) no
C5A' C5A H4A4 104.2(5) no
C5A' C5A H5A4 52.3(4) no
C6A C5A C8A' 60.2(4) no
C6A C5A H5A1 108.7(4) no
C6A C5A H5A2 108.5(4) no
C6A C5A H4A4 146.7(4) no
C6A C5A H5A4 92.5(3) no
C8A' C5A H5A1 100.8(5) no
C8A' C5A H5A2 54.1(4) no
C8A' C5A H4A4 131.3(4) no
C8A' C5A H5A4 112.4(5) no
H5A1 C5A H5A2 107.9(5) no
H5A1 C5A H4A4 99.8(4) no
H5A1 C5A H5A4 27.5(2) no
H5A2 C5A H4A4 77.7(3) no
H5A2 C5A H5A4 135.2(5) no
H4A4 C5A H5A4 106.0(4) no
C4A C5A' C5A 68.7(5) no
C4A C5A' C6A 117.6(4) no
C4A C5A' C7A 142.6(5) no
C4A C5A' H4A1 36.6(2) no
C4A C5A' H5A1 92.1(4) no
C4A C5A' H5A3 108.7(6) no
C4A C5A' H5A4 106.1(5) no
C5A C5A' C6A 73.4(5) no
C5A C5A' C7A 132.1(7) no
C5A C5A' H4A1 103.8(6) no
C5A C5A' H5A1 47.4(4) no
C5A C5A' H5A3 177.0(9) no
C5A C5A' H5A4 71.8(5) no
C6A C5A' C7A 60.0(3) no
C6A C5A' H4A1 141.7(4) no
C6A C5A' H5A1 96.7(4) no
C6A C5A' H5A3 109.4(5) no
C6A C5A' H5A4 106.6(5) no
C7A C5A' H4A1 119.2(4) no
C7A C5A' H5A1 125.1(5) no
C7A C5A' H5A3 50.9(4) no
C7A C5A' H5A4 110.1(5) no
H4A1 C5A' H5A1 109.2(4) no
H4A1 C5A' H5A3 73.5(4) no
H4A1 C5A' H5A4 108.6(5) no
H5A1 C5A' H5A3 132.2(7) no
H5A1 C5A' H5A4 24.4(2) no
H5A3 C5A' H5A4 107.9(6) no
C1A C6A C5A 110.4(3) no
C1A C6A C5A' 113.2(3) no
C1A C6A C7A 103.7(3) no
C1A C6A C7A' 112.4(3) no
C1A C6A C8A 109.9(3) no
C1A C6A C8A' 104.3(3) no
C5A C6A C5A' 41.0(3) no
C5A C6A C7A 109.5(3) no
C5A C6A C7A' 137.2(4) no
C5A C6A C8A 112.9(4) no
C5A C6A C8A' 66.0(4) no
C5A' C6A C7A 69.2(3) no
C5A' C6A C7A' 117.6(4) no
C5A' C6A C8A 135.7(4) no
C5A' C6A C8A' 105.1(4) no
C7A C6A C7A' 60.3(4) no
C7A C6A C8A 110.0(4) no
C7A C6A C8A' 151.3(4) no
C7A' C6A C8A 50.5(4) no
C7A' C6A C8A' 102.5(5) no
C8A C6A C8A' 53.5(4) no
C5A' C7A C6A 50.8(3) no
C5A' C7A C7A' 99.2(5) no
C5A' C7A H7A1 159.7(5) no
C5A' C7A H7A2 87.2(4) no
C5A' C7A H7A3 77.0(4) no
C5A' C7A H5A3 32.3(2) no
C5A' C7A H7A6 133.7(4) no
C6A C7A C7A' 56.5(4) no
C6A C7A H7A1 109.9(4) no
C6A C7A H7A2 109.4(4) no
C6A C7A H7A3 110.9(5) no
C6A C7A H5A3 82.3(3) no
C6A C7A H7A6 89.4(3) no
C7A' C7A H7A1 68.5(4) no
C7A' C7A H7A2 87.1(5) no
C7A' C7A H7A3 162.8(6) no
C7A' C7A H5A3 129.9(5) no
C7A' C7A H7A6 34.9(3) no
H7A1 C7A H7A2 107.5(5) no
H7A1 C7A H7A3 109.8(6) no
H7A1 C7A H5A3 160.9(5) no
H7A1 C7A H7A6 38.1(2) no
H7A2 C7A H7A3 109.3(6) no
H7A2 C7A H5A3 80.8(4) no
H7A2 C7A H7A6 85.4(4) no
H7A3 C7A H5A3 51.2(3) no
H7A3 C7A H7A6 147.7(6) no
H5A3 C7A H7A6 160.6(5) no
C6A C7A' C7A 63.2(4) no
C6A C7A' C8A 64.0(5) no
C6A C7A' H7A1 90.4(4) no
C6A C7A' H8A1 95.3(5) no
C6A C7A' H8A3 83.6(4) no
C6A C7A' H7A4 106.7(6) no
C6A C7A' H7A5 107.8(6) no
C6A C7A' H7A6 111.8(7) no
C7A C7A' C8A 126.1(7) no
C7A C7A' H7A1 36.5(3) no
C7A C7A' H8A1 150.9(6) no
C7A C7A' H8A3 124.1(5) no
C7A C7A' H7A4 142.1(7) no
C7A C7A' H7A5 112.5(6) no
C7A C7A' H7A6 51.8(4) no
C8A C7A' H7A1 151.1(7) no
C8A C7A' H8A1 44.0(4) no
C8A C7A' H8A3 38.8(4) no
C8A C7A' H7A4 65.4(6) no
C8A C7A' H7A5 74.5(6) no
C8A C7A' H7A6 172.3(9) no
H7A1 C7A' H8A1 134.0(6) no
H7A1 C7A' H8A3 158.0(6) no
H7A1 C7A' H7A4 113.9(6) no
H7A1 C7A' H7A5 129.3(7) no
H7A1 C7A' H7A6 22.4(3) no
H8A1 C7A' H8A3 67.8(4) no
H8A1 C7A' H7A4 21.9(2) no
H8A1 C7A' H7A5 92.0(6) no
H8A1 C7A' H7A6 133.2(8) no
H8A3 C7A' H7A4 88.1(5) no
H8A3 C7A' H7A5 35.9(3) no
H8A3 C7A' H7A6 148.9(8) no
H7A4 C7A' H7A5 105.4(7) no
H7A4 C7A' H7A6 111.3(8) no
H7A5 C7A' H7A6 113.3(8) no
C6A C8A C7A' 65.5(5) no
C6A C8A C8A' 68.5(5) no
C6A C8A H8A1 111.4(6) no
C6A C8A H8A2 109.3(5) no
C6A C8A H8A3 109.7(5) no
C6A C8A H7A4 95.2(4) no
C6A C8A H7A5 89.8(4) no
C6A C8A H8A6 97.0(4) no
C7A' C8A C8A' 131.3(8) no
C7A' C8A H8A1 65.1(5) no
C7A' C8A H8A2 167.8(8) no
C7A' C8A H8A3 85.2(6) no
C7A' C8A H7A4 46.2(4) no
C7A' C8A H7A5 42.6(4) no
C7A' C8A H8A6 158.4(7) no
C8A' C8A H8A1 151.1(8) no
C8A' C8A H8A2 49.3(5) no
C8A' C8A H8A3 95.9(6) no
C8A' C8A H7A4 154.7(7) no
C8A' C8A H7A5 124.3(7) no
C8A' C8A H8A6 40.7(5) no
H8A1 C8A H8A2 109.1(7) no
H8A1 C8A H8A3 110.3(7) no
H8A1 C8A H7A4 19.4(2) no
H8A1 C8A H7A5 84.2(5) no
H8A1 C8A H8A6 114.1(6) no
H8A2 C8A H8A3 107.0(7) no
H8A2 C8A H7A4 126.5(7) no
H8A2 C8A H7A5 149.5(7) no
H8A2 C8A H8A6 12.4(2) no
H8A3 C8A H7A4 108.0(6) no
H8A3 C8A H7A5 42.8(3) no
H8A3 C8A H8A6 113.7(6) no
H7A4 C8A H7A5 72.6(4) no
H7A4 C8A H8A6 129.0(6) no
H7A5 C8A H8A6 156.1(6) no
C5A C8A' C6A 53.8(3) no
C5A C8A' C8A 106.1(6) no
C5A C8A' H5A2 34.4(3) no
C5A C8A' H8A2 148.6(7) no
C5A C8A' H8A4 71.4(5) no
C5A C8A' H8A5 94.3(6) no
C5A C8A' H8A6 157.6(8) no
C6A C8A' C8A 58.1(4) no
C6A C8A' H5A2 84.7(5) no
C6A C8A' H8A2 95.4(6) no
C6A C8A' H8A4 111.2(8) no
C6A C8A' H8A5 113.5(7) no
C6A C8A' H8A6 111.0(7) no
C8A C8A' H5A2 140.4(8) no
C8A C8A' H8A2 43.9(5) no
C8A C8A' H8A4 163.0(10) no
C8A C8A' H8A5 88.1(7) no
C8A C8A' H8A6 71.1(7) no
H5A2 C8A' H8A2 170.1(8) no
H5A2 C8A' H8A4 38.4(3) no
H5A2 C8A' H8A5 95.7(6) no
H5A2 C8A' H8A6 142.2(8) no
H8A2 C8A' H8A4 133.9(9) no
H8A2 C8A' H8A5 93.3(7) no
H8A2 C8A' H8A6 29.2(3) no
H8A4 C8A' H8A5 108.2(9) no
H8A4 C8A' H8A6 104.7(8) no
H8A5 C8A' H8A6 107.7(8) no
N1A C9A C10A 122.1(2) no
N1A C9A C14A 119.0(2) no
C10A C9A C14A 118.8(2) no
C9A C10A C11A 120.6(2) no
C9A C10A H10A 117.0(10) no
C11A C10A H10A 123.0(10) no
C10A C11A C12A 119.9(3) no
C10A C11A H11A 119(2) no
C12A C11A H11A 121.0(10) no
Cl1A C12A C11A 119.9(2) no
Cl1A C12A C13A 119.5(2) no
C11A C12A C13A 120.6(3) no
C12A C13A C14A 119.3(3) no
C12A C13A H13A 120(2) no
C14A C13A H13A 120(2) no
C9A C14A C13A 120.7(3) no
C9A C14A H14A 120.0(10) no
C13A C14A H14A 119.0(10) no
C3B N1B C9B 126.8(2) no
C3B N1B H1B 118(2) no
C9B N1B H1B 115(2) no
O1B C1B C2B 121.1(2) no
O1B C1B C6B 119.0(2) no
C2B C1B C6B 119.8(2) no
C1B C2B C3B 123.5(2) no
C1B C2B H2B 118.0(10) no
C3B C2B H2B 119.0(10) no
N1B C3B C2B 124.3(2) no
N1B C3B C4B 115.9(2) no
C2B C3B C4B 119.8(2) no
C3B C4B C5B 111.6(2) no
C3B C4B H4B1 108.0(10) no
C3B C4B H4B2 109.0(10) no
C5B C4B H4B1 111.0(10) no
C5B C4B H4B2 109.0(10) no
H4B1 C4B H4B2 109(2) no
C4B C5B C6B 112.0(2) no
C4B C5B H5B1 112.0(10) no
C4B C5B H5B2 111(2) no
C6B C5B H5B1 109.0(10) no
C6B C5B H5B2 107(2) no
H5B1 C5B H5B2 106(2) no
C1B C6B C5B 109.9(2) no
C1B C6B C7B 109.7(2) no
C1B C6B C8B 107.9(2) no
C5B C6B C7B 108.7(2) no
C5B C6B C8B 111.6(2) no
C7B C6B C8B 109.0(2) no
C6B C7B H7B1 108.7(3) no
C6B C7B H7B2 110.2(3) no
C6B C7B H7B3 110.5(3) no
H7B1 C7B H7B2 107.7(3) no
H7B1 C7B H7B3 108.4(4) no
H7B2 C7B H7B3 111.1(4) no
C6B C8B H8B1 111.0(3) no
C6B C8B H8B2 109.4(3) no
C6B C8B H8B3 110.1(3) no
H8B1 C8B H8B2 108.7(3) no
H8B1 C8B H8B3 109.7(3) no
H8B2 C8B H8B3 107.8(3) no
N1B C9B C10B 120.9(2) no
N1B C9B C14B 119.8(3) no
C10B C9B C14B 119.1(2) no
C9B C10B C11B 120.7(2) no
C9B C10B H10B 117.0(10) no
C11B C10B H10B 122.0(10) no
C10B C11B C12B 120.0(3) no
C10B C11B H11B 119.0(10) no
C12B C11B H11B 121.0(10) no
Cl1B C12B C11B 119.7(2) no
Cl1B C12B C13B 120.1(2) no
C11B C12B C13B 120.2(3) no
C12B C13B C14B 119.7(3) no
C12B C13B H13B 119(2) no
C14B C13B H13B 122(2) no
C9B C14B C13B 120.2(3) no
C9B C14B H14B 118(2) no
C13B C14B H14B 122(2) no
C4A H4A1 C5A' 72.5(3) no
C4A H4A1 H4A3 70.3(2) no
C5A' H4A1 H4A3 135.7(2) no
C4A H4A2 H4A3 54.4(2) no
C4A H4A2 H4A4 70.0(2) no
H4A3 H4A2 H4A4 121.4000 no
C5A H5A1 C5A' 52.9(4) no
C5A H5A1 H5A4 100.1(3) no
C5A' H5A1 H5A4 47.3(3) no
C5A H5A2 C8A' 91.5(5) no
C5A H5A2 H8A4 132.0(3) no
C8A' H5A2 H8A4 44.5(3) no
C7A H7A1 C7A' 75.0(4) no
C7A H7A1 H7A6 90.4(4) no
C7A' H7A1 H7A6 26.7(3) no
C7A H7A3 H5A3 85.1(3) no
C7A' H8A1 C8A 71.0(6) no
C7A' H8A1 H7A4 50.5(4) no
C8A H8A1 H7A4 120.1(4) no
C8A H8A2 C8A' 86.8(7) no
C8A H8A2 H8A6 144.0(4) no
C8A' H8A2 H8A6 66.9(5) no
C7A' H8A3 C8A 56.0(5) no
C7A' H8A3 H7A5 37.2(3) no
C8A H8A3 H7A5 92.9(4) no
C4A H4A3 H4A1 69.1(2) no
C4A H4A3 H4A2 54.7(2) no
H4A1 H4A3 H4A2 119.1000 no
C4A H4A4 C5A 69.4(3) no
C4A H4A4 H4A2 70.9(2) no
C5A H4A4 H4A2 133.5(2) no
C5A' H5A3 C7A 96.8(4) no
C5A' H5A3 H7A3 125.8(4) no
C7A H5A3 H7A3 43.7(2) no
C5A H5A4 C5A' 55.9(4) no
C5A H5A4 H5A1 52.4(3) no
C5A' H5A4 H5A1 108.2(4) no
C7A' H7A4 C8A 68.4(6) no
C7A' H7A4 H8A1 107.6(5) no
C8A H7A4 H8A1 40.5(3) no
C7A' H7A5 C8A 63.0(5) no
C7A' H7A5 H8A3 106.9(5) no
C8A H7A5 H8A3 44.2(3) no
C7A H7A6 C7A' 93.3(6) no
C7A H7A6 H7A1 51.5(3) no
C7A' H7A6 H7A1 130.9(5) no
C8A' H8A4 H5A2 97.1(5) no
C8A H8A6 C8A' 68.2(6) no
C8A H8A6 H8A2 23.6(3) no
C8A' H8A6 H8A2 84.0(6) no

loop_
_geom_bond_atom_site_label_1
_geom_bond_atom_site_label_2
_geom_bond_distance
_geom_bond_publ_flag
Cl1A C12A 1.734(3) no
O1A C1A 1.238(3) no
N1A C3A 1.349(3) no
N1A C9A 1.408(3) no
N1A H1A 0.76(2) no
C1A C2A 1.415(4) no
C1A C6A 1.520(3) no
C2A C3A 1.354(3) no
C2A H2A 0.880(10) no
C3A C4A 1.498(3) no
C4A C5A 1.497(6) no
C4A C5A' 1.522(8) no
C4A H4A1 0.952(3) no
C4A H4A2 0.963(3) no
C4A H4A3 0.960(3) no
C4A H4A4 0.958(3) no
C5A C5A' 1.032(9) no
C5A C6A 1.507(6) no
C5A C8A' 1.710(10) no
C5A H5A1 0.953(5) no
C5A H5A2 0.965(5) no
C5A H4A4 1.536(6) no
C5A H5A4 1.184(5) no
C5A' C6A 1.432(7) no
C5A' C7A 1.728(9) no
C5A' H4A1 1.508(7) no
C5A' H5A1 1.274(6) no
C5A' H5A3 0.931(7) no
C5A' H5A4 0.986(5) no
C6A C7A 1.600(6) no
C6A C7A' 1.496(9) no
C6A C8A 1.477(7) no
C6A C8A' 1.620(9) no
C7A C7A' 1.560(10) no
C7A H7A1 0.959(6) no
C7A H7A2 0.965(5) no
C7A H7A3 0.936(6) no
C7A H5A3 1.350(6) no
C7A H7A6 1.226(6) no
C7A' C8A 1.270(10) no
C7A' H7A1 1.500(7) no
C7A' H8A1 1.217(8) no
C7A' H8A3 1.525(7) no
C7A' H7A4 0.985(8) no
C7A' H7A5 0.964(7) no
C7A' H7A6 0.891(8) no
C8A C8A' 1.400(10) no
C8A H8A1 0.932(7) no
C8A H8A2 0.971(7) no
C8A H8A3 0.959(6) no
C8A H7A4 1.241(7) no
C8A H7A5 1.373(7) no
C8A H8A6 1.426(7) no
C8A' H5A2 1.380(10) no
C8A' H8A2 1.06000 no
C8A' H8A4 0.980(10) no
C8A' H8A5 0.939(8) no
C8A' H8A6 0.983(9) no
C9A C10A 1.382(4) no
C9A C14A 1.370(4) no
C10A C11A 1.370(4) no
C10A H10A 0.95(2) no
C11A C12A 1.358(4) no
C11A H11A 0.94(2) no
C12A C13A 1.376(5) no
C13A C14A 1.377(4) no
C13A H13A 0.91(3) no
C14A H14A 0.94(2) no
Cl1B C12B 1.732(3) no
O1B C1B 1.241(3) no
N1B C3B 1.344(3) no
N1B C9B 1.418(4) no
N1B H1B 0.77(2) no
C1B C2B 1.419(4) no
C1B C6B 1.518(4) no
C2B C3B 1.357(3) no
C2B H2B 0.94(2) no
C3B C4B 1.497(4) no
C4B C5B 1.520(4) no
C4B H4B1 0.96(2) no
C4B H4B2 0.99(2) no
C5B C6B 1.533(4) no
C5B H5B1 1.02(2) no
C5B H5B2 1.09(2) no
C6B C7B 1.532(4) no
C6B C8B 1.511(4) no
C7B H7B1 0.975(4) no
C7B H7B2 0.945(4) no
C7B H7B3 0.935(4) no
C8B H8B1 0.943(3) no
C8B H8B2 0.966(3) no
C8B H8B3 0.953(4) no
C9B C10B 1.390(4) no
C9B C14B 1.366(4) no
C10B C11B 1.368(4) no
C10B H10B 0.910(10) no
C11B C12B 1.360(4) no
C11B H11B 0.95(2) no
C12B C13B 1.381(5) no
C13B C14B 1.383(5) no
C13B H13B 0.89(2) no
C14B H14B 0.96(3) no
H4A1 H4A3 0.6635(2) no
H4A1 H4A3 0.6635(2) no
H4A2 H4A3 1.1141(3) no
H4A2 H4A3 1.1141(3) no
H4A2 H4A4 0.64360(10) no
H4A2 H4A4 0.64360(10) no
H5A1 H5A4 0.5550(2) no
H5A1 H5A4 0.5550(2) no
H5A2 H8A4 0.86550(10) no
H5A2 H8A4 0.86550(10) no
H7A1 H7A6 0.7566(2) no
H7A1 H7A6 0.7566(2) no
H7A3 H5A3 1.0570(3) no
H7A3 H5A3 1.0570(3) no
H8A1 H7A4 0.47600(10) no
H8A1 H7A4 0.47600(10) no
H8A2 H8A6 0.52080(10) no
H8A2 H8A6 0.52080(10) no
H8A3 H7A5 0.9347(3) no
H8A3 H7A5 0.9347(3) no

loop_
_geom_contact_atom_site_label_1
_geom_contact_atom_site_label_2
_geom_contact_distance
Cl1A C11A 2.684(3)
Cl1A C13A 2.693(4)
Cl1A H11A 2.80(2)
Cl1A H13A 2.79(3)
O1A C2A 2.317(3)
O1A C6A 2.386(3)
O1A C7A' 2.748(8)
O1A C8A 2.749(6)
O1A N1B 2.850(3)
O1A H2A 2.47(2)
O1A H1B 2.11(2)
O1A H14B 2.79(3)
O1A H7A1 2.868(2)
O1A H8A1 2.495(2)
O1A H8A2 2.935(2)
O1A H7A4 2.402(2)
O1A H7A6 2.971(2)
O1A H8A6 2.955(2)
N1A C2A 2.401(3)
N1A C4A 2.400(3)
N1A C10A 2.442(3)
N1A C14A 2.393(3)
N1A H2A 2.59(2)
N1A H10A 2.58(2)
N1A H14A 2.56(2)
N1A H4A1 2.811(2)
N1A H4A2 2.478(2)
N1A H4A3 2.516(2)
N1A H4A4 2.707(2)
C1A C3A 2.447(4)
C1A C4A 2.898(4)
C1A C5A 2.485(5)
C1A C5A' 2.464(6)
C1A C7A 2.453(6)
C1A C7A' 2.505(8)
C1A C8A 2.454(6)
C1A C8A' 2.480(8)
C1A H2A 1.972(19)
C1A H5A2 2.746(2)
C1A H7A1 2.647(3)
C1A H7A3 2.619(3)
C1A H8A1 2.617(3)
C1A H8A2 2.673(2)
C1A H5A3 2.818(2)
C1A H7A4 2.573(3)
C1A H7A6 2.800(3)
C1A H8A4 2.689(2)
C1A H8A6 2.638(2)
C2A C4A 2.470(3)
C2A C5A 2.776(5)
C2A C5A' 2.817(6)
C2A C6A 2.528(4)
C2A C9A 2.989(4)
C2A H10A 2.72(2)
C2A H4A1 2.916(2)
C2A H5A2 2.953(2)
C3A C5A 2.459(6)
C3A C5A' 2.532(7)
C3A C6A 2.918(4)
C3A C9A 2.472(4)
C3A H1A 1.85(2)
C3A H2A 1.946(19)
C3A H10A 2.86(2)
C3A H4A1 2.032(2)
C3A H4A2 2.036(2)
C3A H5A2 2.687(2)
C3A H4A3 2.019(2)
C3A H4A4 2.023(2)
C3A H5A3 2.909(3)
C4A C6A 2.528(4)
C4A H1A 2.48(2)
C4A H5A1 2.021(3)
C4A H5A2 2.015(3)
C4A H7A3 2.780(3)
C4A H5A3 2.023(3)
C4A H5A4 2.030(3)
C4A H8A4 2.770(3)
C5A C7A 2.538(7)
C5A C7A' 2.796(10)
C5A C8A 2.487(10)
C5A H4A1 2.020(5)
C5A H4A2 2.033(6)
C5A H7A2 2.736(5)
C5A H7A3 2.731(5)
C5A H8A2 2.671(6)
C5A H8A3 2.668(6)
C5A H4A3 2.301(6)
C5A H5A3 1.962(5)
C5A H7A5 2.917(6)
C5A H8A4 1.673(5)
C5A H8A5 2.008(5)
C5A H8A6 2.641(6)
C5A' C7A' 2.504(11)
C5A' C8A 2.695(10)
C5A' C8A' 2.425(11)
C5A' H4A2 2.296(7)
C5A' H5A2 1.992(7)
C5A' H7A1 2.649(7)
C5A' H7A2 1.939(7)
C5A' H7A3 1.770(7)
C5A' H8A3 2.839(7)
C5A' H4A3 2.036(7)
C5A' H4A4 2.050(7)
C5A' H7A5 2.744(7)
C5A' H7A6 2.724(7)
C5A' H8A4 2.626(7)
C5A' H8A5 2.688(6)
C6A H4A1 2.777(3)
C6A H5A1 2.025(2)
C6A H5A2 2.030(3)
C6A H7A1 2.127(3)
C6A H7A2 2.126(3)
C6A H7A3 2.123(3)
C6A H8A1 2.014(3)
C6A H8A2 2.019(3)
C6A H8A3 2.014(3)
C6A H4A4 2.915(3)
C6A H5A3 1.950(3)
C6A H5A4 1.957(3)
C6A H7A4 2.014(3)
C6A H7A5 2.013(3)
C6A H7A6 2.006(3)
C6A H8A4 2.172(3)
C6A H8A5 2.172(2)
C6A H8A6 2.175(3)
C7A C8A 2.522(9)
C7A H4A1 2.793(6)
C7A H5A1 2.672(5)
C7A H8A1 2.687(6)
C7A H8A3 2.723(6)
C7A H5A4 2.265(5)
C7A H7A4 2.412(6)
C7A H7A5 2.122(6)
C7A' C8A' 2.431(13)
C7A' H5A1 2.917(8)
C7A' H7A2 1.789(8)
C7A' H7A3 2.467(8)
C7A' H8A2 2.227(8)
C7A' H5A3 2.636(8)
C7A' H5A4 2.730(8)
C7A' H8A5 2.635(8)
C7A' H8A6 2.647(8)
C8A H5A1 2.711(8)
C8A H5A2 2.616(8)
C8A H7A1 2.682(7)
C8A H7A2 2.740(7)
C8A H5A4 2.774(8)
C8A H7A6 2.155(7)
C8A H8A4 2.350(8)
C8A H8A5 1.659(7)
C8A' H5A1 2.104(9)
C8A' H8A1 2.260(10)
C8A' H8A3 1.776(10)
C8A' H4A4 2.954(9)
C8A' H5A4 2.420(9)
C8A' H7A4 2.576(10)
C8A' H7A5 2.450(10)
C9A C11A 2.391(4)
C9A C12A 2.751(4)
C9A C13A 2.388(4)
C9A H1A 1.82(2)
C9A H2A 2.73(2)
C9A H10A 1.99(2)
C9A H14A 2.02(3)
C10A C12A 2.361(4)
C10A C13A 2.740(4)
C10A C14A 2.369(4)
C10A H2A 2.59(2)
C10A H11A 2.00(2)
C11A C13A 2.374(5)
C11A C14A 2.740(4)
C11A H10A 2.04(2)
C12A C14A 2.376(4)
C12A H11A 2.01(3)
C12A H13A 2.00(3)
C13A H14A 2.01(2)
C14A H1A 2.420(19)
C14A H13A 2.00(3)
Cl1B C11B 2.680(3)
Cl1B C13B 2.703(4)
Cl1B H11B 2.79(2)
Cl1B H13B 2.77(3)
O1B C2B 2.318(3)
O1B C6B 2.382(3)
O1B C7B 2.784(4)
O1B H2B 2.51(2)
O1B H7B1 2.535(2)
O1B H7B3 2.919(2)
O1B H8B1 2.847(2)
N1B C2B 2.388(3)
N1B C4B 2.409(4)
N1B C10B 2.443(4)
N1B C14B 2.409(4)
N1B H2B 2.58(2)
N1B H4B1 2.46(3)
N1B H4B2 2.82(3)
N1B H10B 2.57(2)
N1B H14B 2.55(3)
C1B C3B 2.446(3)
C1B C4B 2.888(3)
C1B C5B 2.499(4)
C1B C7B 2.493(4)
C1B C8B 2.448(4)
C1B H2B 2.04(2)
C1B H5B2 2.79(3)
C1B H7B1 2.671(3)
C1B H7B3 2.671(2)
C1B H8B1 2.625(3)
C1B H8B2 2.634(3)
C2B C4B 2.470(4)
C2B C5B 2.812(4)
C2B C6B 2.542(4)
C2B C9B 2.963(4)
C2B H4B2 2.92(3)
C2B H10B 2.80(2)
C3B C5B 2.495(4)
C3B C6B 2.930(4)
C3B C9B 2.471(4)
C3B H1B 1.84(2)
C3B H2B 1.99(2)
C3B H4B1 2.01(3)
C3B H4B2 2.04(3)
C3B H5B2 2.81(3)
C3B H10B 2.88(2)
C4B C6B 2.531(4)
C4B H1B 2.45(2)
C4B H5B1 2.12(3)
C4B H5B2 2.16(3)
C4B H8B2 2.766(3)
C5B C7B 2.491(4)
C5B C8B 2.518(4)
C5B H4B1 2.07(2)
C5B H4B2 2.07(2)
C5B H7B2 2.683(3)
C5B H7B3 2.681(3)
C5B H8B2 2.698(3)
C5B H8B3 2.700(3)
C6B H4B2 2.78(2)
C6B H5B1 2.10(3)
C6B H5B2 2.13(3)
C6B H7B1 2.064(2)
C6B H7B2 2.059(3)
C6B H7B3 2.056(2)
C6B H8B1 2.048(3)
C6B H8B2 2.045(2)
C6B H8B3 2.044(3)
C7B C8B 2.477(4)
C7B H5B1 2.72(3)
C7B H5B2 2.59(3)
C7B H8B1 2.671(3)
C7B H8B3 2.667(3)
C8B H4B2 2.82(3)
C8B H5B1 2.69(3)
C8B H7B1 2.637(3)
C8B H7B2 2.662(3)
C9B C11B 2.396(4)
C9B C12B 2.756(4)
C9B C13B 2.383(4)
C9B H1B 1.88(3)
C9B H2B 2.67(2)
C9B H10B 1.983(19)
C9B H14B 2.00(3)
C10B C12B 2.362(4)
C10B C13B 2.739(4)
C10B C14B 2.376(4)
C10B H2B 2.59(2)
C10B H11B 2.01(3)
C11B C13B 2.376(4)
C11B C14B 2.752(4)
C11B H10B 2.00(2)
C12B C14B 2.391(5)
C12B H11B 2.02(2)
C12B H13B 1.97(2)
C13B H14B 2.06(3)
C14B H1B 2.56(3)
C14B H13B 2.00(3)
H1A H14A 2.34(3)
H1A H4A1 2.76(2)
H1A H4A2 2.358(19)
H1A H4A3 2.33(2)
H1A H4A4 2.75(2)
H2A H10A 2.29(3)
H2A H4B1 2.76(3)
H10A H11A 2.34(3)
H10A H4B2 2.99(3)
H11A H4B2 2.94(4)
H11A H8B3 2.74(3)
H13A H14A 2.29(4)
H1B H4B1 2.27(3)
H1B H4B2 2.76(4)
H1B H14B 2.45(4)
H2B H10B 2.38(3)
H4B1 H4B2 1.60(3)
H4B1 H5B1 2.44(3)
H4B1 H5B2 2.41(3)
H4B2 H5B1 2.39(3)
H4B2 H5B2 2.97(3)
H4B2 H8B2 2.26(3)
H5B1 H5B2 1.68(4)
H5B1 H7B2 2.55(3)
H5B1 H8B2 2.95(3)
H5B1 H8B3 2.50(3)
H5B2 H7B2 2.85(3)
H5B2 H7B3 2.38(3)
H10B H11B 2.31(3)
H13B H14B 2.36(4)
H4A1 H4A2 1.5500(10)
H4A1 H5A1 2.271000
H4A1 H5A2 2.7770(10)
H4A1 H7A3 2.2890(10)
H4A1 H4A4 1.7740(10)
H4A1 H5A3 1.530000
H4A1 H5A4 2.048000
H4A2 H5A1 2.338000
H4A2 H5A2 2.265000
H4A2 H5A3 2.8160(10)
H4A2 H5A4 2.4740(10)
H5A1 H5A2 1.551000
H5A1 H7A2 2.5190(10)
H5A1 H7A3 2.9430(10)
H5A1 H8A3 2.543000
H5A1 H4A3 2.546000
H5A1 H4A4 1.940000
H5A1 H5A3 2.0200(10)
H5A1 H7A5 2.7530(10)
H5A1 H8A4 2.2420(10)
H5A1 H8A5 1.962000
H5A2 H8A2 2.436000
H5A2 H8A3 2.8530(10)
H5A2 H4A3 2.8940(10)
H5A2 H4A4 1.630000
H5A2 H5A3 2.9220(10)
H5A2 H5A4 1.9890(10)
H5A2 H8A5 1.746000
H5A2 H8A6 2.241000
H7A1 H7A2 1.552000
H7A1 H7A3 1.551000
H7A1 H8A1 2.5030(10)
H7A1 H8A3 2.9700(10)
H7A1 H5A3 2.279000
H7A1 H7A4 2.1030(10)
H7A1 H7A5 2.2390(10)
H7A2 H7A3 1.551000
H7A2 H8A1 2.9950(10)
H7A2 H8A3 2.5920(10)
H7A2 H5A3 1.530000
H7A2 H5A4 2.0470(10)
H7A2 H7A4 2.761000
H7A2 H7A5 1.895000
H7A2 H7A6 1.499000
H7A3 H4A3 2.9470(10)
H7A3 H5A4 2.4960(10)
H7A3 H7A6 2.079000
H8A1 H8A2 1.5500(10)
H8A1 H8A3 1.552000
H8A1 H7A5 1.579000
H8A1 H7A6 1.9390(10)
H8A1 H8A5 2.5580(10)
H8A1 H8A6 1.9960(10)
H8A2 H8A3 1.551000
H8A2 H7A4 1.9790(10)
H8A2 H7A5 2.2630(10)
H8A2 H8A4 1.876000
H8A2 H8A5 1.458000
H8A3 H5A4 2.597000
H8A3 H7A4 1.788000
H8A3 H7A6 2.3340(10)
H8A3 H8A4 2.7220(10)
H8A3 H8A5 1.477000
H8A3 H8A6 2.0130(10)
H4A3 H4A4 1.550000
H4A3 H5A3 2.1790(10)
H4A3 H5A4 2.430000
H4A4 H5A3 2.7470(10)
H4A4 H5A4 2.1820(10)
H4A4 H8A4 2.421000
H5A3 H5A4 1.550000
H5A3 H7A5 2.952000
H5A3 H7A6 2.540000
H5A4 H7A5 2.612000
H5A4 H8A4 2.6660(10)
H5A4 H8A5 2.3230(10)
H7A4 H7A5 1.551000
H7A4 H7A6 1.551000
H7A4 H8A5 2.8890(10)
H7A4 H8A6 2.4080(10)
H7A5 H7A6 1.550000
H7A5 H8A5 2.2930(10)
H7A5 H8A6 2.7380(10)
H8A4 H8A5 1.551000
H8A4 H8A6 1.551000
H8A5 H8A6 1.551000
H7B1 H7B2 1.551000
H7B1 H7B3 1.5500(10)
H7B1 H8B1 2.4720(10)
H7B1 H8B3 2.9190(10)
H7B2 H7B3 1.551000
H7B2 H8B1 2.9430(10)
H7B2 H8B3 2.5020(10)
H8B1 H8B2 1.551000
H8B1 H8B3 1.551000
H8B2 H8B3 1.551000

loop_
_geom_hbond_atom_site_label_D
_geom_hbond_atom_site_label_H
_geom_hbond_atom_site_label_A
_geom_hbond_site_symmetry_A
_geom_hbond_distance_DH
_geom_hbond_distance_HA
_geom_hbond_distance_DA
_geom_hbond_angle_DHA
N1B H1B O1A 1_555 0.77(2) 2.11(2) 2.850(3) 162(2)
N1A H1A O1B 1_554 0.76(2) 2.11(2) 2.841(3) 164(2)

loop_
_geom_torsion_atom_site_label_1
_geom_torsion_atom_site_label_2
_geom_torsion_atom_site_label_3
_geom_torsion_atom_site_label_4
_geom_torsion
_geom_torsion_publ_flag
C9A N1A C3A C2A -3.7(4) no
C9A N1A C3A C4A 177.3(2) no
H1A N1A C3A C2A 160(2) no
H1A N1A C3A C4A -18(2) no
C3A N1A C9A C10A -43.5(4) no
C3A N1A C9A C14A 140.2(3) no
H1A N1A C9A C10A 151(2) no
H1A N1A C9A C14A -24(2) no
O1A C1A C2A C3A 177.1(2) no
O1A C1A C2A H2A 0(1) no
C6A C1A C2A C3A -2.4(4) no
C6A C1A C2A H2A 180(1) no
O1A C1A C6A C5A 159.8(3) no
O1A C1A C6A C5A' -156.0(3) no
O1A C1A C6A C7A -83.0(3) no
O1A C1A C6A C7A' -19.9(4) no
O1A C1A C6A C8A 34.5(4) no
O1A C1A C6A C8A' 90.4(4) no
C2A C1A C6A C5A -20.7(4) no
C2A C1A C6A C5A' 23.5(4) no
C2A C1A C6A C7A 96.5(3) no
C2A C1A C6A C7A' 159.7(4) no
C2A C1A C6A C8A -145.9(3) no
C2A C1A C6A C8A' -90.1(4) no
C1A C2A C3A N1A 179.5(2) no
C1A C2A C3A C4A -1.6(4) no
H2A C2A C3A N1A -2(1) no
H2A C2A C3A C4A 176(1) no
N1A C3A C4A C5A -152.6(3) no
N1A C3A C4A C5A' 164.3(3) no
N1A C3A C4A H4A1 86.9(3) no
N1A C3A C4A H4A2 -31.8(3) no
N1A C3A C4A H4A3 43.8(3) no
N1A C3A C4A H4A4 -73.4(3) no
C2A C3A C4A C5A 28.4(4) no
C2A C3A C4A C5A' -14.8(4) no
C2A C3A C4A H4A1 -92.1(3) no
C2A C3A C4A H4A2 149.1(3) no
C2A C3A C4A H4A3 -135.2(3) no
C2A C3A C4A H4A4 107.6(3) no
C3A C4A C5A C5A' -103.3(5) no
C3A C4A C5A C6A -52.7(4) no
C3A C4A C5A C8A' 20(1) no
C3A C4A C5A H5A1 -174.8(4) no
C3A C4A C5A H5A2 68.2(5) no
C3A C4A C5A H4A4 104.6(3) no
C3A C4A C5A H5A4 -149.0(3) no
C5A' C4A C5A C6A 50.6(5) no
C5A' C4A C5A C8A' 123(1) no
C5A' C4A C5A H5A1 -71.5(6) no
C5A' C4A C5A H5A2 171.5(7) no
C5A' C4A C5A H4A4 -152.1(5) no
C5A' C4A C5A H5A4 -45.8(4) no
H4A1 C4A C5A C5A' 17.8(5) no
H4A1 C4A C5A C6A 68.4(4) no
H4A1 C4A C5A C8A' 140.9(9) no
H4A1 C4A C5A H5A1 -53.7(5) no
H4A1 C4A C5A H5A2 -170.7(4) no
H4A1 C4A C5A H4A4 -134.3(3) no
H4A1 C4A C5A H5A4 -27.9(4) no
H4A2 C4A C5A C5A' 135.9(5) no
H4A2 C4A C5A C6A -173.5(3) no
H4A2 C4A C5A C8A' -101.0(9) no
H4A2 C4A C5A H5A1 64.3(5) no
H4A2 C4A C5A H5A2 -52.6(5) no
H4A2 C4A C5A H4A4 -16.3(2) no
H4A2 C4A C5A H5A4 90.1(4) no
H4A3 C4A C5A C5A' 53.2(6) no
H4A3 C4A C5A C6A 103.8(5) no
H4A3 C4A C5A C8A' 176.3(8) no
H4A3 C4A C5A H5A1 -18.4(7) no
H4A3 C4A C5A H5A2 -135.3(4) no
H4A3 C4A C5A H4A4 -99.0(5) no
H4A3 C4A C5A H5A4 7.4(6) no
H4A4 C4A C5A C5A' 152.1(5) no
H4A4 C4A C5A C6A -157.2(4) no
H4A4 C4A C5A C8A' -84.7(9) no
H4A4 C4A C5A H5A1 80.6(4) no
H4A4 C4A C5A H5A2 -36.3(4) no
H4A4 C4A C5A H5A4 106.4(3) no
C3A C4A C5A' C5A 93.7(5) no
C3A C4A C5A' C6A 37.1(6) no
C3A C4A C5A' C7A -38.7(9) no
C3A C4A C5A' H4A1 -104.2(3) no
C3A C4A C5A' H5A1 135.9(3) no
C3A C4A C5A' H5A3 -87.9(6) no
C3A C4A C5A' H5A4 156.2(4) no
C5A C4A C5A' C6A -56.6(5) no
C5A C4A C5A' C7A -131(1) no
C5A C4A C5A' H4A1 162.2(5) no
C5A C4A C5A' H5A1 42.2(4) no
C5A C4A C5A' H5A3 178.4(9) no
C5A C4A C5A' H5A4 62.5(5) no
H4A1 C4A C5A' C5A -162.2(5) no
H4A1 C4A C5A' C6A 141.2(5) no
H4A1 C4A C5A' C7A 65.4(7) no
H4A1 C4A C5A' H5A1 -120.0(4) no
H4A1 C4A C5A' H5A3 16.2(5) no
H4A1 C4A C5A' H5A4 -99.6(5) no
H4A2 C4A C5A' C5A -65.2(6) no
H4A2 C4A C5A' C6A -121.7(5) no
H4A2 C4A C5A' C7A 162.4(6) no
H4A2 C4A C5A' H4A1 97.0(4) no
H4A2 C4A C5A' H5A1 -23.0(6) no
H4A2 C4A C5A' H5A3 113.2(6) no
H4A2 C4A C5A' H5A4 -2.6(8) no
H4A3 C4A C5A' C5A -145.6(5) no
H4A3 C4A C5A' C6A 157.8(4) no
H4A3 C4A C5A' C7A 82.0(8) no
H4A3 C4A C5A' H4A1 16.5(2) no
H4A3 C4A C5A' H5A1 -103.5(4) no
H4A3 C4A C5A' H5A3 32.7(6) no
H4A3 C4A C5A' H5A4 -83.1(5) no
H4A4 C4A C5A' C5A -28.4(5) no
H4A4 C4A C5A' C6A -85.0(5) no
H4A4 C4A C5A' C7A -160.8(7) no
H4A4 C4A C5A' H4A1 133.8(3) no
H4A4 C4A C5A' H5A1 13.8(4) no
H4A4 C4A C5A' H5A3 150.0(5) no
H4A4 C4A C5A' H5A4 34.2(6) no
C3A C4A H4A1 C5A' 109.2(3) no
C3A C4A H4A1 H4A3 -95.3(2) no
C5A C4A H4A1 C5A' -12.0(3) no
C5A C4A H4A1 H4A3 143.4(3) no
C5A' C4A H4A1 H4A3 155.5(3) no
H4A2 C4A H4A1 C5A' -131.0(4) no
H4A2 C4A H4A1 H4A3 24.5(2) no
H4A3 C4A H4A1 C5A' -155.5(3) no
H4A4 C4A H4A1 C5A' -98.3(5) no
H4A4 C4A H4A1 H4A3 57.2(4) no
C3A C4A H4A2 H4A3 103.4(3) no
C3A C4A H4A2 H4A4 -96.0(2) no
C5A C4A H4A2 H4A3 -135.3(3) no
C5A C4A H4A2 H4A4 25.2(3) no
C5A' C4A H4A2 H4A3 -97.1(5) no
C5A' C4A H4A2 H4A4 63.4(4) no
H4A1 C4A H4A2 H4A3 -16.6(1) no
H4A1 C4A H4A2 H4A4 143.9(3) no
H4A3 C4A H4A2 H4A4 160.5(2) no
H4A4 C4A H4A2 H4A3 -160.5(2) no
C3A C4A H4A3 H4A1 99.6(2) no
C3A C4A H4A3 H4A2 -105.1(2) no
C5A C4A H4A3 H4A1 -57.2(4) no
C5A C4A H4A3 H4A2 98.2(5) no
C5A' C4A H4A3 H4A1 -24.4(3) no
C5A' C4A H4A3 H4A2 130.9(4) no
H4A1 C4A H4A3 H4A2 155.3(2) no
H4A2 C4A H4A3 H4A1 -155.3(2) no
H4A4 C4A H4A3 H4A1 -142.6(3) no
H4A4 C4A H4A3 H4A2 12.8(1) no
C3A C4A H4A4 C5A -106.5(3) no
C3A C4A H4A4 H4A2 98.3(2) no
C5A C4A H4A4 H4A2 -155.2(2) no
C5A' C4A H4A4 C5A 18.5(3) no
C5A' C4A H4A4 H4A2 -136.7(3) no
H4A1 C4A H4A4 C5A 100.8(5) no
H4A1 C4A H4A4 H4A2 -54.4(4) no
H4A2 C4A H4A4 C5A 155.2(2) no
H4A3 C4A H4A4 C5A 135.9(3) no
H4A3 C4A H4A4 H4A2 -19.3(2) no
C4A C5A C5A' C6A 129.5(3) no
C4A C5A C5A' C7A 142.8(8) no
C4A C5A C5A' H4A1 -10.8(3) no
C4A C5A C5A' H5A1 -114.3(4) no
C4A C5A C5A' H5A3 -30(*) no
C4A C5A C5A' H5A4 -116.2(4) no
C6A C5A C5A' C4A -129.5(3) no
C6A C5A C5A' C7A 13.4(6) no
C6A C5A C5A' H4A1 -140.3(5) no
C6A C5A C5A' H5A1 116.2(4) no
C6A C5A C5A' H5A3 -160(*) no
C6A C5A C5A' H5A4 114.3(4) no
C8A' C5A C5A' C4A -149.4(6) no
C8A' C5A C5A' C6A -19.9(6) no
C8A' C5A C5A' C7A -6(1) no
C8A' C5A C5A' H4A1 -160.2(5) no
C8A' C5A C5A' H5A1 96.3(7) no
C8A' C5A C5A' H5A3 180(*) no
C8A' C5A C5A' H5A4 94.4(6) no
H5A1 C5A C5A' C4A 114.3(4) no
H5A1 C5A C5A' C6A -116.2(4) no
H5A1 C5A C5A' C7A -102.8(8) no
H5A1 C5A C5A' H4A1 103.5(4) no
H5A1 C5A C5A' H5A3 83(*) no
H5A1 C5A C5A' H5A4 -1.8(3) no
H5A2 C5A C5A' C4A -84(5) no
H5A2 C5A C5A' C6A 44(5) no
H5A2 C5A C5A' C7A 57(5) no
H5A2 C5A C5A' H4A1 -95(5) no
H5A2 C5A C5A' H5A1 160(5) no
H5A2 C5A C5A' H5A3 -115(*) no
H5A2 C5A C5A' H5A4 158(5) no
H4A4 C5A C5A' C4A 16.8(3) no
H4A4 C5A C5A' C6A 146.3(4) no
H4A4 C5A C5A' C7A 159.6(6) no
H4A4 C5A C5A' H4A1 5.9(6) no
H4A4 C5A C5A' H5A1 -97.6(4) no
H4A4 C5A C5A' H5A3 -13(*) no
H4A4 C5A C5A' H5A4 -99.4(4) no
H5A4 C5A C5A' C4A 116.2(4) no
H5A4 C5A C5A' C6A -114.3(4) no
H5A4 C5A C5A' C7A -101.0(8) no
H5A4 C5A C5A' H4A1 105.3(5) no
H5A4 C5A C5A' H5A1 1.8(3) no
H5A4 C5A C5A' H5A3 85(*) no
C4A C5A C6A C1A 48.7(4) no
C4A C5A C6A C5A' -53.5(5) no
C4A C5A C6A C7A -64.8(4) no
C4A C5A C6A C7A' -131.8(6) no
C4A C5A C6A C8A 172.2(4) no
C4A C5A C6A C8A' 145.8(5) no
C5A' C5A C6A C1A 102.2(5) no
C5A' C5A C6A C7A -11.3(5) no
C5A' C5A C6A C7A' -78.3(7) no
C5A' C5A C6A C8A -134.3(6) no
C5A' C5A C6A C8A' -160.7(6) no
C8A' C5A C6A C1A -97.1(4) no
C8A' C5A C6A C5A' 160.7(6) no
C8A' C5A C6A C7A 149.4(4) no
C8A' C5A C6A C7A' 82.4(7) no
C8A' C5A C6A C8A 26.5(5) no
H5A1 C5A C6A C1A 171.1(4) no
H5A1 C5A C6A C5A' 68.8(6) no
H5A1 C5A C6A C7A 57.5(5) no
H5A1 C5A C6A C7A' -9.5(8) no
H5A1 C5A C6A C8A -65.4(6) no
H5A1 C5A C6A C8A' -91.9(6) no
H5A2 C5A C6A C1A -71.8(5) no
H5A2 C5A C6A C5A' -174.1(7) no
H5A2 C5A C6A C7A 174.6(4) no
H5A2 C5A C6A C7A' 107.6(6) no
H5A2 C5A C6A C8A 51.7(6) no
H5A2 C5A C6A C8A' 25.2(5) no
H4A4 C5A C6A C1A 23.8(8) no
H4A4 C5A C6A C5A' -78.4(8) no
H4A4 C5A C6A C7A -89.8(7) no
H4A4 C5A C6A C7A' -156.7(7) no
H4A4 C5A C6A C8A 147.3(7) no
H4A4 C5A C6A C8A' 120.8(8) no
H5A4 C5A C6A C1A 148.4(3) no
H5A4 C5A C6A C5A' 46.2(4) no
H5A4 C5A C6A C7A 34.8(4) no
H5A4 C5A C6A C7A' -32.1(7) no
H5A4 C5A C6A C8A -88.1(4) no
H5A4 C5A C6A C8A' -114.5(5) no
C4A C5A C8A' C6A -88.5(9) no
C4A C5A C8A' C8A -115.3(9) no
C4A C5A C8A' H5A2 61.5(9) no
C4A C5A C8A' H8A2 -100(2) no
C4A C5A C8A' H8A4 48(1) no
C4A C5A C8A' H8A5 155.3(8) no
C4A C5A C8A' H8A6 -35(3) no
C5A' C5A C8A' C6A 20.9(7) no
C5A' C5A C8A' C8A -5(1) no
C5A' C5A C8A' H5A2 171.0(8) no
C5A' C5A C8A' H8A2 8(2) no
C5A' C5A C8A' H8A4 157.0(7) no
C5A' C5A C8A' H8A5 -95.2(9) no
C5A' C5A C8A' H8A6 73(2) no
C6A C5A C8A' C8A -26.8(5) no
C6A C5A C8A' H5A2 150.1(6) no
C6A C5A C8A' H8A2 -11(1) no
C6A C5A C8A' H8A4 136.1(6) no
C6A C5A C8A' H8A5 -116.1(7) no
C6A C5A C8A' H8A6 53(2) no
H5A1 C5A C8A' C6A 105.5(5) no
H5A1 C5A C8A' C8A 78.7(7) no
H5A1 C5A C8A' H5A2 -104.4(5) no
H5A1 C5A C8A' H8A2 93(1) no
H5A1 C5A C8A' H8A4 -118.4(6) no
H5A1 C5A C8A' H8A5 -10.6(7) no
H5A1 C5A C8A' H8A6 158(2) no
H5A2 C5A C8A' C6A -150.1(6) no
H5A2 C5A C8A' C8A -176.9(8) no
H5A2 C5A C8A' H8A2 -162(2) no
H5A2 C5A C8A' H8A4 -14.0(3) no
H5A2 C5A C8A' H8A5 93.8(7) no
H5A2 C5A C8A' H8A6 -97(2) no
H4A4 C5A C8A' C6A -141.1(6) no
H4A4 C5A C8A' C8A -167.9(5) no
H4A4 C5A C8A' H5A2 9.0(5) no
H4A4 C5A C8A' H8A2 -153(1) no
H4A4 C5A C8A' H8A4 -5.0(8) no
H4A4 C5A C8A' H8A5 102.8(7) no
H4A4 C5A C8A' H8A6 -88(2) no
H5A4 C5A C8A' C6A 79.5(4) no
H5A4 C5A C8A' C8A 52.7(7) no
H5A4 C5A C8A' H5A2 -130.4(6) no
H5A4 C5A C8A' H8A2 67(2) no
H5A4 C5A C8A' H8A4 -144.4(5) no
H5A4 C5A C8A' H8A5 -36.6(8) no
H5A4 C5A C8A' H8A6 132(2) no
C4A C5A H5A1 C5A' 65.9(5) no
C4A C5A H5A1 H5A4 69.1(4) no
C5A' C5A H5A1 H5A4 3.1(5) no
C6A C5A H5A1 C5A' -59.7(5) no
C6A C5A H5A1 H5A4 -56.5(4) no
C8A' C5A H5A1 C5A' -121.6(6) no
C8A' C5A H5A1 H5A4 -118.5(4) no
H5A2 C5A H5A1 C5A' -177.1(8) no
H5A2 C5A H5A1 H5A4 -174.0(4) no
H4A4 C5A H5A1 C5A' 102.8(5) no
H4A4 C5A H5A1 H5A4 105.9(3) no
H5A4 C5A H5A1 C5A' -3.1(5) no
C4A C5A H5A2 C8A' -151.8(5) no
C4A C5A H5A2 H8A4 -131.5(3) no
C5A' C5A H5A2 C8A' -68(5) no
C5A' C5A H5A2 H8A4 -48(5) no
C6A C5A H5A2 C8A' -27.2(5) no
C6A C5A H5A2 H8A4 -6.8(6) no
C8A' C5A H5A2 H8A4 20.3(5) no
H5A1 C5A H5A2 C8A' 90.5(6) no
H5A1 C5A H5A2 H8A4 110.8(4) no
H4A4 C5A H5A2 C8A' -173.1(4) no
H4A4 C5A H5A2 H8A4 -152.8(2) no
H5A4 C5A H5A2 C8A' 86.5(8) no
H5A4 C5A H5A2 H8A4 106.9(6) no
C4A C5A H4A4 H4A2 33.0(3) no
C5A' C5A H4A4 C4A -27.1(5) no
C5A' C5A H4A4 H4A2 5.9(6) no
C6A C5A H4A4 C4A 39.8(7) no
C6A C5A H4A4 H4A2 72.8(8) no
C8A' C5A H4A4 C4A 137.3(6) no
C8A' C5A H4A4 H4A2 170.3(5) no
H5A1 C5A H4A4 C4A -108.9(4) no
H5A1 C5A H4A4 H4A2 -75.9(4) no
H5A2 C5A H4A4 C4A 144.7(4) no
H5A2 C5A H4A4 H4A2 177.8(1) no
H5A4 C5A H4A4 C4A -81.4(4) no
H5A4 C5A H4A4 H4A2 -48.4(5) no
C4A C5A H5A4 C5A' 59.1(5) no
C4A C5A H5A4 H5A1 -117.0(4) no
C5A' C5A H5A4 H5A1 -176.1(6) no
C6A C5A H5A4 C5A' -56.2(5) no
C6A C5A H5A4 H5A1 127.7(4) no
C8A' C5A H5A4 C5A' -114.8(7) no
C8A' C5A H5A4 H5A1 69.1(4) no
H5A1 C5A H5A4 C5A' 176.1(6) no
H5A2 C5A H5A4 C5A' -175(1) no
H5A2 C5A H5A4 H5A1 8.1(5) no
H4A4 C5A H5A4 C5A' 95.8(6) no
H4A4 C5A H5A4 H5A1 -80.3(3) no
C4A C5A' C6A C1A -40.7(6) no
C4A C5A' C6A C5A 54.3(5) no
C4A C5A' C6A C7A -137.1(5) no
C4A C5A' C6A C7A' -174.4(5) no
C4A C5A' C6A C8A 125.1(6) no
C4A C5A' C6A C8A' 72.5(6) no
C5A C5A' C6A C1A -94.9(5) no
C5A C5A' C6A C7A 168.6(6) no
C5A C5A' C6A C7A' 131.4(5) no
C5A C5A' C6A C8A 70.8(7) no
C5A C5A' C6A C8A' 18.2(6) no
C7A C5A' C6A C1A 96.5(3) no
C7A C5A' C6A C5A -168.6(6) no
C7A C5A' C6A C7A' -37.2(5) no
C7A C5A' C6A C8A -97.8(6) no
C7A C5A' C6A C8A' -150.4(4) no
H4A1 C5A' C6A C1A -3.7(9) no
H4A1 C5A' C6A C5A 91.3(9) no
H4A1 C5A' C6A C7A -100.1(8) no
H4A1 C5A' C6A C7A' -137.4(7) no
H4A1 C5A' C6A C8A 162.1(6) no
H4A1 C5A' C6A C8A' 109.5(8) no
H5A1 C5A' C6A C1A -136.7(3) no
H5A1 C5A' C6A C5A -41.7(4) no
H5A1 C5A' C6A C7A 126.9(4) no
H5A1 C5A' C6A C7A' 89.6(5) no
H5A1 C5A' C6A C8A 29.1(7) no
H5A1 C5A' C6A C8A' -23.5(5) no
H5A3 C5A' C6A C1A 84.0(6) no
H5A3 C5A' C6A C5A 179.0(9) no
H5A3 C5A' C6A C7A -12.5(5) no
H5A3 C5A' C6A C7A' -49.7(7) no
H5A3 C5A' C6A C8A -110.2(7) no
H5A3 C5A' C6A C8A' -162.8(6) no
H5A4 C5A' C6A C1A -159.6(4) no
H5A4 C5A' C6A C5A -64.6(5) no
H5A4 C5A' C6A C7A 104.0(6) no
H5A4 C5A' C6A C7A' 66.8(7) no
H5A4 C5A' C6A C8A 6.2(9) no
H5A4 C5A' C6A C8A' -46.4(6) no
C4A C5A' C7A C6A 97.2(8) no
C4A C5A' C7A C7A' 128.7(8) no
C4A C5A' C7A H7A1 78(2) no
C4A C5A' C7A H7A2 -144.7(7) no
C4A C5A' C7A H7A3 -34.2(8) no
C4A C5A' C7A H5A3 -67.5(7) no
C4A C5A' C7A H7A6 134.2(7) no
C5A C5A' C7A C6A -14.8(7) no
C5A C5A' C7A C7A' 16.6(9) no
C5A C5A' C7A H7A1 -33(2) no
C5A C5A' C7A H7A2 103.2(9) no
C5A C5A' C7A H7A3 -146.3(8) no
C5A C5A' C7A H5A3 -179(1) no
C5A C5A' C7A H7A6 22(1) no
C6A C5A' C7A C7A' 31.5(4) no
C6A C5A' C7A H7A1 -18(2) no
C6A C5A' C7A H7A2 118.0(4) no
C6A C5A' C7A H7A3 -131.5(4) no
C6A C5A' C7A H5A3 -164.8(6) no
C6A C5A' C7A H7A6 37.0(6) no
H4A1 C5A' C7A C6A 135.6(6) no
H4A1 C5A' C7A C7A' 167.1(5) no
H4A1 C5A' C7A H7A1 116(2) no
H4A1 C5A' C7A H7A2 -106.3(5) no
H4A1 C5A' C7A H7A3 4.2(5) no
H4A1 C5A' C7A H5A3 -29.1(3) no
H4A1 C5A' C7A H7A6 172.6(5) no
H5A1 C5A' C7A C6A -76.1(5) no
H5A1 C5A' C7A C7A' -44.7(7) no
H5A1 C5A' C7A H7A1 -95(2) no
H5A1 C5A' C7A H7A2 41.9(6) no
H5A1 C5A' C7A H7A3 152.4(6) no
H5A1 C5A' C7A H5A3 119.1(7) no
H5A1 C5A' C7A H7A6 -39.1(9) no
H5A3 C5A' C7A C6A 164.8(6) no
H5A3 C5A' C7A C7A' -163.7(6) no
H5A3 C5A' C7A H7A1 145(2) no
H5A3 C5A' C7A H7A2 -77.2(5) no
H5A3 C5A' C7A H7A3 33.3(4) no
H5A3 C5A' C7A H7A6 -158.2(7) no
H5A4 C5A' C7A C6A -98.0(6) no
H5A4 C5A' C7A C7A' -66.6(6) no
H5A4 C5A' C7A H7A1 -116(2) no
H5A4 C5A' C7A H7A2 20.0(6) no
H5A4 C5A' C7A H7A3 130.5(6) no
H5A4 C5A' C7A H5A3 97.2(6) no
H5A4 C5A' C7A H7A6 -61.0(8) no
C4A C5A' H4A1 H4A3 -34.0(4) no
C5A C5A' H4A1 C4A 17.1(5) no
C5A C5A' H4A1 H4A3 -16.9(7) no
C6A C5A' H4A1 C4A -63.4(7) no
C6A C5A' H4A1 H4A3 -97.4(8) no
C7A C5A' H4A1 C4A -140.8(5) no
C7A C5A' H4A1 H4A3 -174.8(3) no
H5A1 C5A' H4A1 C4A 66.4(4) no
H5A1 C5A' H4A1 H4A3 32.3(6) no
H5A3 C5A' H4A1 C4A -164.0(4) no
H5A3 C5A' H4A1 H4A3 162.0(1) no
H5A4 C5A' H4A1 C4A 92.2(5) no
H5A4 C5A' H4A1 H4A3 58.2(6) no
C4A C5A' H5A1 C5A -58.2(5) no
C4A C5A' H5A1 H5A4 126.0(5) no
C5A C5A' H5A1 H5A4 -175.8(6) no
C6A C5A' H5A1 C5A 60.0(5) no
C6A C5A' H5A1 H5A4 -115.8(5) no
C7A C5A' H5A1 C5A 117.8(8) no
C7A C5A' H5A1 H5A4 -58.0(5) no
H4A1 C5A' H5A1 C5A -91.3(6) no
H4A1 C5A' H5A1 H5A4 92.9(5) no
H5A3 C5A' H5A1 C5A -175(1) no
H5A3 C5A' H5A1 H5A4 8.2(5) no
H5A4 C5A' H5A1 C5A 175.8(6) no
C4A C5A' H5A3 C7A 143.6(4) no
C4A C5A' H5A3 H7A3 107.9(4) no
C5A C5A' H5A3 C7A 174(*) no
C5A C5A' H5A3 H7A3 138(*) no
C6A C5A' H5A3 C7A 13.9(5) no
C6A C5A' H5A3 H7A3 -21.8(7) no
C7A C5A' H5A3 H7A3 -35.7(3) no
H4A1 C5A' H5A3 C7A 153.7(3) no
H4A1 C5A' H5A3 H7A3 117.9(3) no
H5A1 C5A' H5A3 C7A -105.2(8) no
H5A1 C5A' H5A3 H7A3 -141.0(6) no
H5A4 C5A' H5A3 C7A -101.7(6) no
H5A4 C5A' H5A3 H7A3 -137.4(4) no
C4A C5A' H5A4 C5A -60.5(5) no
C4A C5A' H5A4 H5A1 -57.2(4) no
C5A C5A' H5A4 H5A1 3.2(5) no
C6A C5A' H5A4 C5A 65.7(5) no
C6A C5A' H5A4 H5A1 68.9(5) no
C7A C5A' H5A4 C5A 129.1(7) no
C7A C5A' H5A4 H5A1 132.3(4) no
H4A1 C5A' H5A4 C5A -98.8(6) no
H4A1 C5A' H5A4 H5A1 -95.6(4) no
H5A1 C5A' H5A4 C5A -3.2(5) no
H5A3 C5A' H5A4 C5A -176.9(9) no
H5A3 C5A' H5A4 H5A1 -173.6(4) no
C1A C6A C7A C5A' -109.9(3) no
C1A C6A C7A C7A' 108.2(4) no
C1A C6A C7A H7A1 63.0(5) no
C1A C6A C7A H7A2 -179.2(4) no
C1A C6A C7A H7A3 -58.5(5) no
C1A C6A C7A H5A3 -101.8(3) no
C1A C6A C7A H7A6 95.8(3) no
C5A C6A C7A C5A' 7.9(4) no
C5A C6A C7A C7A' -133.9(4) no
C5A C6A C7A H7A1 -179.1(4) no
C5A C6A C7A H7A2 -61.3(5) no
C5A C6A C7A H7A3 59.3(6) no
C5A C6A C7A H5A3 16.1(4) no
C5A C6A C7A H7A6 -146.3(3) no
C5A' C6A C7A C7A' -141.9(5) no
C5A' C6A C7A H7A1 173.0(6) no
C5A' C6A C7A H7A2 -69.3(5) no
C5A' C6A C7A H7A3 51.4(5) no
C5A' C6A C7A H5A3 8.1(3) no
C5A' C6A C7A H7A6 -154.2(4) no
C7A' C6A C7A C5A' 141.9(5) no
C7A' C6A C7A H7A1 -45.2(5) no
C7A' C6A C7A H7A2 72.6(5) no
C7A' C6A C7A H7A3 -166.7(6) no
C7A' C6A C7A H5A3 150.0(5) no
C7A' C6A C7A H7A6 -12.4(4) no
C8A C6A C7A C5A' 132.6(4) no
C8A C6A C7A C7A' -9.3(5) no
C8A C6A C7A H7A1 -54.5(6) no
C8A C6A C7A H7A2 63.3(6) no
C8A C6A C7A H7A3 -176.0(5) no
C8A C6A C7A H5A3 140.7(4) no
C8A C6A C7A H7A6 -21.7(4) no
C8A' C6A C7A C5A' 83.5(9) no
C8A' C6A C7A C7A' -58.4(9) no
C8A' C6A C7A H7A1 -103.6(9) no
C8A' C6A C7A H7A2 14(1) no
C8A' C6A C7A H7A3 134.9(8) no
C8A' C6A C7A H5A3 91.6(9) no
C8A' C6A C7A H7A6 -70.7(9) no
C1A C6A C7A' C7A -93.4(4) no
C1A C6A C7A' C8A 98.0(5) no
C1A C6A C7A' H7A1 -68.2(4) no
C1A C6A C7A' H8A1 66.1(5) no
C1A C6A C7A' H8A3 133.1(3) no
C1A C6A C7A' H7A4 47.1(7) no
C1A C6A C7A' H7A5 159.9(5) no
C1A C6A C7A' H7A6 -74.9(7) no
C5A C6A C7A' C7A 87.1(6) no
C5A C6A C7A' C8A -81.5(7) no
C5A C6A C7A' H7A1 112.4(5) no
C5A C6A C7A' H8A1 -113.3(6) no
C5A C6A C7A' H8A3 -46.4(7) no
C5A C6A C7A' H7A4 -132.4(6) no
C5A C6A C7A' H7A5 -19(1) no
C5A C6A C7A' H7A6 105.6(8) no
C5A' C6A C7A' C7A 40.7(5) no
C5A' C6A C7A' C8A -128.0(5) no
C5A' C6A C7A' H7A1 65.9(5) no
C5A' C6A C7A' H8A1 -159.8(4) no
C5A' C6A C7A' H8A3 -92.9(4) no
C5A' C6A C7A' H7A4 -178.9(5) no
C5A' C6A C7A' H7A5 -66.0(7) no
C5A' C6A C7A' H7A6 59.1(8) no
C7A C6A C7A' C8A -168.6(6) no
C7A C6A C7A' H7A1 25.2(3) no
C7A C6A C7A' H8A1 159.5(6) no
C7A C6A C7A' H8A3 -133.5(5) no
C7A C6A C7A' H7A4 140.4(7) no
C7A C6A C7A' H7A5 -106.7(7) no
C7A C6A C7A' H7A6 18.5(6) no
C8A C6A C7A' C7A 168.6(6) no
C8A C6A C7A' H7A1 -166.1(6) no
C8A C6A C7A' H8A1 -31.8(4) no
C8A C6A C7A' H8A3 35.1(4) no
C8A C6A C7A' H7A4 -50.9(6) no
C8A C6A C7A' H7A5 62.0(6) no
C8A C6A C7A' H7A6 -172(1) no
C8A' C6A C7A' C7A 155.2(4) no
C8A' C6A C7A' C8A -13.4(6) no
C8A' C6A C7A' H7A1 -179.5(4) no
C8A' C6A C7A' H8A1 -45.3(6) no
C8A' C6A C7A' H8A3 21.7(5) no
C8A' C6A C7A' H7A4 -64.3(7) no
C8A' C6A C7A' H7A5 48.5(7) no
C8A' C6A C7A' H7A6 173.7(7) no
C1A C6A C8A C7A' -103.1(5) no
C1A C6A C8A C8A' 93.3(5) no
C1A C6A C8A H8A1 -55.6(6) no
C1A C6A C8A H8A2 65.0(6) no
C1A C6A C8A H8A3 -178.0(5) no
C1A C6A C8A H7A4 -66.7(4) no
C1A C6A C8A H7A5 -139.2(3) no
C1A C6A C8A H8A6 63.7(4) no
C5A C6A C8A C7A' 133.2(5) no
C5A C6A C8A C8A' -30.4(6) no
C5A C6A C8A H8A1 -179.4(5) no
C5A C6A C8A H8A2 -58.7(6) no
C5A C6A C8A H8A3 58.2(7) no
C5A C6A C8A H7A4 169.5(3) no
C5A C6A C8A H7A5 97.0(4) no
C5A C6A C8A H8A6 -60.1(5) no
C5A' C6A C8A C7A' 90.9(7) no
C5A' C6A C8A C8A' -72.7(7) no
C5A' C6A C8A H8A1 138.3(6) no
C5A' C6A C8A H8A2 -101.1(7) no
C5A' C6A C8A H8A3 15.9(9) no
C5A' C6A C8A H7A4 127.2(5) no
C5A' C6A C8A H7A5 54.7(7) no
C5A' C6A C8A H8A6 -102.4(6) no
C7A C6A C8A C7A' 10.5(6) no
C7A C6A C8A C8A' -153.1(5) no
C7A C6A C8A H8A1 57.9(7) no
C7A C6A C8A H8A2 178.6(5) no
C7A C6A C8A H8A3 -64.4(6) no
C7A C6A C8A H7A4 46.8(5) no
C7A C6A C8A H7A5 -25.7(4) no
C7A C6A C8A H8A6 177.3(3) no
C7A' C6A C8A C8A' -163.6(7) no
C7A' C6A C8A H8A1 47.5(6) no
C7A' C6A C8A H8A2 168.1(8) no
C7A' C6A C8A H8A3 -74.9(6) no
C7A' C6A C8A H7A4 36.3(4) no
C7A' C6A C8A H7A5 -36.2(4) no
C7A' C6A C8A H8A6 166.8(6) no
C8A' C6A C8A C7A' 163.6(7) no
C8A' C6A C8A H8A1 -148.9(8) no
C8A' C6A C8A H8A2 -28.3(5) no
C8A' C6A C8A H8A3 88.7(7) no
C8A' C6A C8A H7A4 -160.1(7) no
C8A' C6A C8A H7A5 127.4(6) no
C8A' C6A C8A H8A6 -29.6(4) no
C1A C6A C8A' C5A 106.3(3) no
C1A C6A C8A' C8A -104.4(4) no
C1A C6A C8A' H5A2 89.8(4) no
C1A C6A C8A' H8A2 -80.2(6) no
C1A C6A C8A' H8A4 61.4(8) no
C1A C6A C8A' H8A5 -176.2(7) no
C1A C6A C8A' H8A6 -54.8(8) no
C5A C6A C8A' C8A 149.3(6) no
C5A C6A C8A' H5A2 -16.5(3) no
C5A C6A C8A' H8A2 173.5(7) no
C5A C6A C8A' H8A4 -44.9(6) no
C5A C6A C8A' H8A5 77.5(8) no
C5A C6A C8A' H8A6 -161.1(9) no
C5A' C6A C8A' C5A -13.0(4) no
C5A' C6A C8A' C8A 136.3(5) no
C5A' C6A C8A' H5A2 -29.4(5) no
C5A' C6A C8A' H8A2 160.6(5) no
C5A' C6A C8A' H8A4 -57.8(8) no
C5A' C6A C8A' H8A5 64.5(8) no
C5A' C6A C8A' H8A6 -174.0(7) no
C7A C6A C8A' C5A -87.2(9) no
C7A C6A C8A' C8A 62(1) no
C7A C6A C8A' H5A2 -103.6(8) no
C7A C6A C8A' H8A2 86(1) no
C7A C6A C8A' H8A4 -132.0(8) no
C7A C6A C8A' H8A5 -9(1) no
C7A C6A C8A' H8A6 111.8(9) no
C7A' C6A C8A' C5A -136.4(4) no
C7A' C6A C8A' C8A 12.9(6) no
C7A' C6A C8A' H5A2 -152.9(4) no
C7A' C6A C8A' H8A2 37.1(7) no
C7A' C6A C8A' H8A4 178.7(7) no
C7A' C6A C8A' H8A5 -58.9(9) no
C7A' C6A C8A' H8A6 62.5(8) no
C8A C6A C8A' C5A -149.3(6) no
C8A C6A C8A' H5A2 -165.7(7) no
C8A C6A C8A' H8A2 24.2(5) no
C8A C6A C8A' H8A4 166(1) no
C8A C6A C8A' H8A5 -71.8(8) no
C8A C6A C8A' H8A6 49.7(7) no
C5A' C7A C7A' C6A -29.0(4) no
C5A' C7A C7A' C8A -16.4(9) no
C5A' C7A C7A' H7A1 -163.2(5) no
C5A' C7A C7A' H8A1 -74(1) no
C5A' C7A C7A' H8A3 31.5(7) no
C5A' C7A C7A' H7A4 -111(1) no
C5A' C7A C7A' H7A5 70.3(7) no
C5A' C7A C7A' H7A6 173.0(6) no
C6A C7A C7A' C8A 12.6(7) no
C6A C7A C7A' H7A1 -134.2(5) no
C6A C7A C7A' H8A1 -45(1) no
C6A C7A C7A' H8A3 60.5(5) no
C6A C7A C7A' H7A4 -82(1) no
C6A C7A C7A' H7A5 99.3(7) no
C6A C7A C7A' H7A6 -158.0(6) no
H7A1 C7A C7A' C6A 134.2(5) no
H7A1 C7A C7A' C8A 146.9(9) no
H7A1 C7A C7A' H8A1 88(1) no
H7A1 C7A C7A' H8A3 -165.3(7) no
H7A1 C7A C7A' H7A4 51(1) no
H7A1 C7A C7A' H7A5 -126.4(7) no
H7A1 C7A C7A' H7A6 -23.8(3) no
H7A2 C7A C7A' C6A -115.7(4) no
H7A2 C7A C7A' C8A -103.1(8) no
H7A2 C7A C7A' H7A1 110.1(5) no
H7A2 C7A C7A' H8A1 -161(1) no
H7A2 C7A C7A' H8A3 -55.2(7) no
H7A2 C7A C7A' H7A4 161(1) no
H7A2 C7A C7A' H7A5 -16.4(7) no
H7A2 C7A C7A' H7A6 86.3(5) no
H7A3 C7A C7A' C6A 47(2) no
H7A3 C7A C7A' C8A 59(2) no
H7A3 C7A C7A' H7A1 -87(2) no
H7A3 C7A C7A' H8A1 1(3) no
H7A3 C7A C7A' H8A3 107(2) no
H7A3 C7A C7A' H7A4 -35(3) no
H7A3 C7A C7A' H7A5 146(2) no
H7A3 C7A C7A' H7A6 -110(2) no
H5A3 C7A C7A' C6A -40.2(6) no
H5A3 C7A C7A' C8A -27(1) no
H5A3 C7A C7A' H7A1 -174.5(8) no
H5A3 C7A C7A' H8A1 -85(1) no
H5A3 C7A C7A' H8A3 20(1) no
H5A3 C7A C7A' H7A4 -122(1) no
H5A3 C7A C7A' H7A5 59.1(9) no
H5A3 C7A C7A' H7A6 161.7(7) no
H7A6 C7A C7A' C6A 158.0(6) no
H7A6 C7A C7A' C8A 171(1) no
H7A6 C7A C7A' H7A1 23.8(3) no
H7A6 C7A C7A' H8A1 112(2) no
H7A6 C7A C7A' H8A3 -141.5(9) no
H7A6 C7A C7A' H7A4 75(1) no
H7A6 C7A C7A' H7A5 -102.7(8) no
C5A' C7A H7A1 C7A' 55(2) no
C5A' C7A H7A1 H7A6 77(2) no
C6A C7A H7A1 C7A' 39.5(4) no
C6A C7A H7A1 H7A6 61.4(3) no
C7A' C7A H7A1 H7A6 22.0(3) no
H7A2 C7A H7A1 C7A' -79.5(5) no
H7A2 C7A H7A1 H7A6 -57.6(4) no
H7A3 C7A H7A1 C7A' 161.7(6) no
H7A3 C7A H7A1 H7A6 -176.3(5) no
H5A3 C7A H7A1 C7A' 167(2) no
H5A3 C7A H7A1 H7A6 -170(2) no
H7A6 C7A H7A1 C7A' -22.0(3) no
C5A' C7A H7A3 H5A3 -22.1(2) no
C6A C7A H7A3 H5A3 -60.5(3) no
C7A' C7A H7A3 H5A3 -100(2) no
H7A1 C7A H7A3 H5A3 177.8(5) no
H7A2 C7A H7A3 H5A3 60.2(4) no
H7A6 C7A H7A3 H5A3 174(1) no
C5A' C7A H5A3 H7A3 136.7(5) no
C6A C7A H5A3 C5A' -11.8(5) no
C6A C7A H5A3 H7A3 124.8(4) no
C7A' C7A H5A3 C5A' 21.1(7) no
C7A' C7A H5A3 H7A3 157.8(8) no
H7A1 C7A H5A3 C5A' -142(2) no
H7A1 C7A H5A3 H7A3 -5(1) no
H7A2 C7A H5A3 C5A' 99.4(5) no
H7A2 C7A H5A3 H7A3 -123.9(5) no
H7A3 C7A H5A3 C5A' -136.7(5) no
H7A6 C7A H5A3 C5A' 54(2) no
H7A6 C7A H5A3 H7A3 -169(2) no
C5A' C7A H7A6 C7A' -9.6(8) no
C5A' C7A H7A6 H7A1 -152.1(8) no
C6A C7A H7A6 C7A' 18.2(6) no
C6A C7A H7A6 H7A1 -124.3(4) no
C7A' C7A H7A6 H7A1 -142.5(5) no
H7A1 C7A H7A6 C7A' 142.5(5) no
H7A2 C7A H7A6 C7A' -91.4(6) no
H7A2 C7A H7A6 H7A1 126.1(5) no
H7A3 C7A H7A6 C7A' 149(1) no
H7A3 C7A H7A6 H7A1 6.5(8) no
H5A3 C7A H7A6 C7A' -45(2) no
H5A3 C7A H7A6 H7A1 171(2) no
C6A C7A' C8A C8A' 20.5(9) no
C6A C7A' C8A H8A1 -130.8(5) no
C6A C7A' C8A H8A2 -66(4) no
C6A C7A' C8A H8A3 114.2(5) no
C6A C7A' C8A H7A4 -125.2(5) no
C6A C7A' C8A H7A5 119.3(5) no
C6A C7A' C8A H8A6 -37(2) no
C7A C7A' C8A C6A -12.6(6) no
C7A C7A' C8A C8A' 8(1) no
C7A C7A' C8A H8A1 -143.4(8) no
C7A C7A' C8A H8A2 -79(4) no
C7A C7A' C8A H8A3 101.6(8) no
C7A C7A' C8A H7A4 -137.7(9) no
C7A C7A' C8A H7A5 106.7(9) no
C7A C7A' C8A H8A6 -50(2) no
H7A1 C7A' C8A C6A 30(1) no
H7A1 C7A' C8A C8A' 50(2) no
H7A1 C7A' C8A H8A1 -100(1) no
H7A1 C7A' C8A H8A2 -36(5) no
H7A1 C7A' C8A H8A3 144(1) no
H7A1 C7A' C8A H7A4 -94(1) no
H7A1 C7A' C8A H7A5 149(2) no
H7A1 C7A' C8A H8A6 -7(3) no
H8A1 C7A' C8A C6A 130.8(5) no
H8A1 C7A' C8A C8A' 151(1) no
H8A1 C7A' C8A H8A2 64(4) no
H8A1 C7A' C8A H8A3 -115.0(6) no
H8A1 C7A' C8A H7A4 5.7(3) no
H8A1 C7A' C8A H7A5 -109.9(6) no
H8A1 C7A' C8A H8A6 93(2) no
H8A3 C7A' C8A C6A -114.2(5) no
H8A3 C7A' C8A C8A' -93(1) no
H8A3 C7A' C8A H8A1 115.0(6) no
H8A3 C7A' C8A H8A2 179(4) no
H8A3 C7A' C8A H7A4 120.7(6) no
H8A3 C7A' C8A H7A5 5.1(5) no
H8A3 C7A' C8A H8A6 -151(2) no
H7A4 C7A' C8A C6A 125.2(5) no
H7A4 C7A' C8A C8A' 145.6(9) no
H7A4 C7A' C8A H8A1 -5.7(3) no
H7A4 C7A' C8A H8A2 58(4) no
H7A4 C7A' C8A H8A3 -120.7(6) no
H7A4 C7A' C8A H7A5 -115.5(6) no
H7A4 C7A' C8A H8A6 87(2) no
H7A5 C7A' C8A C6A -119.3(5) no
H7A5 C7A' C8A C8A' -98.8(9) no
H7A5 C7A' C8A H8A1 109.9(6) no
H7A5 C7A' C8A H8A2 174(4) no
H7A5 C7A' C8A H8A3 -5.1(5) no
H7A5 C7A' C8A H7A4 115.5(6) no
H7A5 C7A' C8A H8A6 -156(2) no
H7A6 C7A' C8A C6A 59(7) no
H7A6 C7A' C8A C8A' 79(7) no
H7A6 C7A' C8A H8A1 -71(7) no
H7A6 C7A' C8A H8A2 -7(*) no
H7A6 C7A' C8A H8A3 173(7) no
H7A6 C7A' C8A H7A4 -65(7) no
H7A6 C7A' C8A H7A5 178(7) no
H7A6 C7A' C8A H8A6 21(8) no
C6A C7A' H7A1 C7A -39.8(4) no
C6A C7A' H7A1 H7A6 -163.3(9) no
C7A C7A' H7A1 H7A6 -123.6(7) no
C8A C7A' H7A1 C7A -65(1) no
C8A C7A' H7A1 H7A6 170(2) no
H8A1 C7A' H7A1 C7A -137.6(9) no
H8A1 C7A' H7A1 H7A6 99(1) no
H8A3 C7A' H7A1 C7A 34(1) no
H8A3 C7A' H7A1 H7A6 -89(2) no
H7A4 C7A' H7A1 C7A -148.4(8) no
H7A4 C7A' H7A1 H7A6 88.1(9) no
H7A5 C7A' H7A1 C7A 73.9(9) no
H7A5 C7A' H7A1 H7A6 -49.6(6) no
H7A6 C7A' H7A1 C7A 123.6(7) no
C6A C7A' H8A1 C8A 43.1(5) no
C6A C7A' H8A1 H7A4 -123.0(6) no
C7A C7A' H8A1 C8A 83(1) no
C7A C7A' H8A1 H7A4 -82(1) no
C8A C7A' H8A1 H7A4 -166.1(6) no
H7A1 C7A' H8A1 C8A 139(1) no
H7A1 C7A' H8A1 H7A4 -27.2(5) no
H8A3 C7A' H8A1 C8A -37.8(5) no
H8A3 C7A' H8A1 H7A4 156.1(5) no
H7A4 C7A' H8A1 C8A 166.1(6) no
H7A5 C7A' H8A1 C8A -65.0(6) no
H7A5 C7A' H8A1 H7A4 128.9(7) no
H7A6 C7A' H8A1 C8A 170(1) no
H7A6 C7A' H8A1 H7A4 3.8(7) no
C6A C7A' H8A3 C8A -55.6(6) no
C6A C7A' H8A3 H7A5 132.8(6) no
C7A C7A' H8A3 C8A -107.0(8) no
C7A C7A' H8A3 H7A5 81.5(7) no
C8A C7A' H8A3 H7A5 -171.6(8) no
H7A1 C7A' H8A3 C8A -130(2) no
H7A1 C7A' H8A3 H7A5 58(1) no
H8A1 C7A' H8A3 C8A 42.8(5) no
H8A1 C7A' H8A3 H7A5 -128.8(6) no
H7A4 C7A' H8A3 C8A 51.5(6) no
H7A4 C7A' H8A3 H7A5 -120.1(7) no
H7A5 C7A' H8A3 C8A 171.6(8) no
H7A6 C7A' H8A3 C8A -177(2) no
H7A6 C7A' H8A3 H7A5 10(1) no
C6A C7A' H7A4 C8A 50.1(5) no
C6A C7A' H7A4 H8A1 60.7(5) no
C7A C7A' H7A4 C8A 118(1) no
C7A C7A' H7A4 H8A1 128(1) no
C8A C7A' H7A4 H8A1 10.6(5) no
H7A1 C7A' H7A4 C8A 148.3(8) no
H7A1 C7A' H7A4 H8A1 158.9(4) no
H8A1 C7A' H7A4 C8A -10.6(5) no
H8A3 C7A' H7A4 C8A -32.6(4) no
H8A3 C7A' H7A4 H8A1 -22.0(4) no
H7A5 C7A' H7A4 C8A -64.4(6) no
H7A5 C7A' H7A4 H8A1 -53.8(7) no
H7A6 C7A' H7A4 C8A 172.4(9) no
H7A6 C7A' H7A4 H8A1 -177.0(6) no
C6A C7A' H7A5 C8A -55.4(5) no
C6A C7A' H7A5 H8A3 -50.0(6) no
C7A C7A' H7A5 C8A -123.1(8) no
C7A C7A' H7A5 H8A3 -117.6(5) no
C8A C7A' H7A5 H8A3 5.5(5) no
H7A1 C7A' H7A5 C8A -160(1) no
H7A1 C7A' H7A5 H8A3 -155.8(6) no
H8A1 C7A' H7A5 C8A 40.8(4) no
H8A1 C7A' H7A5 H8A3 46.3(5) no
H8A3 C7A' H7A5 C8A -5.5(5) no
H7A4 C7A' H7A5 C8A 58.3(6) no
H7A4 C7A' H7A5 H8A3 63.8(7) no
H7A6 C7A' H7A5 C8A -179(1) no
H7A6 C7A' H7A5 H8A3 -174.2(6) no
C6A C7A' H7A6 C7A -21.1(6) no
C6A C7A' H7A6 H7A1 18.0(9) no
C7A C7A' H7A6 H7A1 39.1(5) no
C8A C7A' H7A6 C7A -76(7) no
C8A C7A' H7A6 H7A1 -37(7) no
H7A1 C7A' H7A6 C7A -39.1(5) no
H8A1 C7A' H7A6 C7A -141(1) no
H8A1 C7A' H7A6 H7A1 -102(1) no
H8A3 C7A' H7A6 C7A 94(1) no
H8A3 C7A' H7A6 H7A1 134(1) no
H7A4 C7A' H7A6 C7A -140.4(7) no
H7A4 C7A' H7A6 H7A1 -101.3(7) no
H7A5 C7A' H7A6 C7A 101.0(8) no
H7A5 C7A' H7A6 H7A1 140.1(5) no
C6A C8A C8A' C5A 25.4(4) no
C6A C8A C8A' H5A2 23(1) no
C6A C8A C8A' H8A2 -143.9(6) no
C6A C8A C8A' H8A4 -52(3) no
C6A C8A C8A' H8A5 119.4(7) no
C6A C8A C8A' H8A6 -131.2(6) no
C7A' C8A C8A' C5A 5(1) no
C7A' C8A C8A' C6A -20.0(8) no
C7A' C8A C8A' H5A2 3(2) no
C7A' C8A C8A' H8A2 -163(1) no
C7A' C8A C8A' H8A4 -72(3) no
C7A' C8A C8A' H8A5 99(1) no
C7A' C8A C8A' H8A6 -151.2(9) no
H8A1 C8A C8A' C5A 121(1) no
H8A1 C8A C8A' C6A 96(2) no
H8A1 C8A C8A' H5A2 118(2) no
H8A1 C8A C8A' H8A2 -47(2) no
H8A1 C8A C8A' H8A4 42(4) no
H8A1 C8A C8A' H8A5 -144(1) no
H8A1 C8A C8A' H8A6 -35(2) no
H8A2 C8A C8A' C5A 169.3(8) no
H8A2 C8A C8A' C6A 143.9(6) no
H8A2 C8A C8A' H5A2 166(1) no
H8A2 C8A C8A' H8A4 91(3) no
H8A2 C8A C8A' H8A5 -96.8(7) no
H8A2 C8A C8A' H8A6 12.6(2) no
H8A3 C8A C8A' C5A -83.4(6) no
H8A3 C8A C8A' C6A -108.8(6) no
H8A3 C8A C8A' H5A2 -85(1) no
H8A3 C8A C8A' H8A2 107.3(7) no
H8A3 C8A C8A' H8A4 -161(3) no
H8A3 C8A C8A' H8A5 10.5(7) no
H8A3 C8A C8A' H8A6 119.9(6) no
H7A4 C8A C8A' C5A 78(2) no
H7A4 C8A C8A' C6A 53(2) no
H7A4 C8A C8A' H5A2 75(2) no
H7A4 C8A C8A' H8A2 -90(2) no
H7A4 C8A C8A' H8A4 0(5) no
H7A4 C8A C8A' H8A5 172(1) no
H7A4 C8A C8A' H8A6 -77(2) no
H7A5 C8A C8A' C5A -48.7(9) no
H7A5 C8A C8A' C6A -74.1(6) no
H7A5 C8A C8A' H5A2 -50(1) no
H7A5 C8A C8A' H8A2 142.1(8) no
H7A5 C8A C8A' H8A4 -126(3) no
H7A5 C8A C8A' H8A5 45.3(9) no
H7A5 C8A C8A' H8A6 154.7(7) no
H8A6 C8A C8A' C5A 156.6(9) no
H8A6 C8A C8A' C6A 131.2(6) no
H8A6 C8A C8A' H5A2 154(1) no
H8A6 C8A C8A' H8A2 -12.6(2) no
H8A6 C8A C8A' H8A4 78(3) no
H8A6 C8A C8A' H8A5 -109.4(8) no
C6A C8A H8A1 C7A' -47.7(6) no
C6A C8A H8A1 H7A4 -35.3(7) no
C7A' C8A H8A1 H7A4 12.4(6) no
C8A' C8A H8A1 C7A' -131(2) no
C8A' C8A H8A1 H7A4 -118(1) no
H8A2 C8A H8A1 C7A' -168.4(8) no
H8A2 C8A H8A1 H7A4 -156.1(4) no
H8A3 C8A H8A1 C7A' 74.3(7) no
H8A3 C8A H8A1 H7A4 86.7(7) no
H7A4 C8A H8A1 C7A' -12.4(6) no
H7A5 C8A H8A1 C7A' 39.8(4) no
H7A5 C8A H8A1 H7A4 52.2(4) no
H8A6 C8A H8A1 C7A' -156.2(7) no
H8A6 C8A H8A1 H7A4 -143.9(3) no
C6A C8A H8A2 C8A' 35.5(6) no
C6A C8A H8A2 H8A6 -5(1) no
C7A' C8A H8A2 C8A' 98(4) no
C7A' C8A H8A2 H8A6 57(4) no
C8A' C8A H8A2 H8A6 -41.6(8) no
H8A1 C8A H8A2 C8A' 157.6(8) no
H8A1 C8A H8A2 H8A6 116.0(6) no
H8A3 C8A H8A2 C8A' -83.1(7) no
H8A3 C8A H8A2 H8A6 -124.7(5) no
H7A4 C8A H8A2 C8A' 147.9(9) no
H7A4 C8A H8A2 H8A6 106.3(8) no
H7A5 C8A H8A2 C8A' -89(1) no
H7A5 C8A H8A2 H8A6 -131(1) no
H8A6 C8A H8A2 C8A' 41.6(8) no
C6A C8A H8A3 C7A' 61.8(5) no
C6A C8A H8A3 H7A5 66.9(4) no
C7A' C8A H8A3 H7A5 5.1(5) no
C8A' C8A H8A3 C7A' 131.1(8) no
C8A' C8A H8A3 H7A5 136.2(5) no
H8A1 C8A H8A3 C7A' -61.2(6) no
H8A1 C8A H8A3 H7A5 -56.1(6) no
H8A2 C8A H8A3 C7A' -179.7(9) no
H8A2 C8A H8A3 H7A5 -174.6(5) no
H7A4 C8A H8A3 C7A' -40.8(5) no
H7A4 C8A H8A3 H7A5 -35.7(5) no
H7A5 C8A H8A3 C7A' -5.1(5) no
H8A6 C8A H8A3 C7A' 169.2(8) no
H8A6 C8A H8A3 H7A5 174.3(5) no
C6A C8A H7A4 C7A' -48.3(6) no
C6A C8A H7A4 H8A1 147.3(6) no
C7A' C8A H7A4 H8A1 -164.4(7) no
C8A' C8A H7A4 C7A' -95(2) no
C8A' C8A H7A4 H8A1 99(2) no
H8A1 C8A H7A4 C7A' 164.4(7) no
H8A2 C8A H7A4 C7A' -166(1) no
H8A2 C8A H7A4 H8A1 28.5(5) no
H8A3 C8A H7A4 C7A' 64.3(7) no
H8A3 C8A H7A4 H8A1 -100.0(7) no
H7A5 C8A H7A4 C7A' 39.8(5) no
H7A5 C8A H7A4 H8A1 -124.6(5) no
H8A6 C8A H7A4 C7A' -151.7(9) no
H8A6 C8A H7A4 H8A1 43.9(4) no
C6A C8A H7A5 C7A' 52.5(6) no
C6A C8A H7A5 H8A3 -119.9(5) no
C7A' C8A H7A5 H8A3 -172.5(7) no
C8A' C8A H7A5 C7A' 116.0(9) no
C8A' C8A H7A5 H8A3 -56.5(6) no
H8A1 C8A H7A5 C7A' -59.0(6) no
H8A1 C8A H7A5 H8A3 128.5(6) no
H8A2 C8A H7A5 C7A' -176(2) no
H8A2 C8A H7A5 H8A3 10(1) no
H8A3 C8A H7A5 C7A' 172.5(7) no
H7A4 C8A H7A5 C7A' -43.0(5) no
H7A4 C8A H7A5 H8A3 144.5(5) no
H8A6 C8A H7A5 C7A' 160(2) no
H8A6 C8A H7A5 H8A3 -12(1) no
C6A C8A H8A6 C8A' 44.8(6) no
C6A C8A H8A6 H8A2 174.2(9) no
C7A' C8A H8A6 C8A' 79(2) no
C7A' C8A H8A6 H8A2 -150(2) no
C8A' C8A H8A6 H8A2 129.4(9) no
H8A1 C8A H8A6 C8A' 162.0(9) no
H8A1 C8A H8A6 H8A2 -68.6(7) no
H8A2 C8A H8A6 C8A' -129.4(9) no
H8A3 C8A H8A6 C8A' -70.3(8) no
H8A3 C8A H8A6 H8A2 59.1(6) no
H7A4 C8A H8A6 C8A' 147.4(9) no
H7A4 C8A H8A6 H8A2 -83.2(9) no
H7A5 C8A H8A6 C8A' -60(1) no
H7A5 C8A H8A6 H8A2 69(1) no
C5A C8A' H5A2 H8A4 -158.4(5) no
C6A C8A' H5A2 C5A 23.9(4) no
C6A C8A' H5A2 H8A4 -134.5(6) no
C8A C8A' H5A2 C5A 5(1) no
C8A C8A' H5A2 H8A4 -153(1) no
H8A2 C8A' H5A2 C5A 115(5) no
H8A2 C8A' H5A2 H8A4 -42(5) no
H8A4 C8A' H5A2 C5A 158.4(5) no
H8A5 C8A' H5A2 C5A -89.3(7) no
H8A5 C8A' H5A2 H8A4 112.3(8) no
H8A6 C8A' H5A2 C5A 142(1) no
H8A6 C8A' H5A2 H8A4 -16(1) no
C5A C8A' H8A2 C8A -19(1) no
C5A C8A' H8A2 H8A6 135(2) no
C6A C8A' H8A2 C8A -30.2(5) no
C6A C8A' H8A2 H8A6 124.7(5) no
C8A C8A' H8A2 H8A6 154.9(5) no
H5A2 C8A' H8A2 C8A -119(5) no
H5A2 C8A' H8A2 H8A6 34(5) no
H8A4 C8A' H8A2 C8A -156(1) no
H8A4 C8A' H8A2 H8A6 -1(1) no
H8A5 C8A' H8A2 C8A 83.8(7) no
H8A5 C8A' H8A2 H8A6 -121.3(7) no
H8A6 C8A' H8A2 C8A -154.9(5) no
C5A C8A' H8A4 H5A2 12.7(3) no
C6A C8A' H8A4 H5A2 49.6(6) no
C8A C8A' H8A4 H5A2 96(3) no
H8A2 C8A' H8A4 H5A2 171(1) no
H8A5 C8A' H8A4 H5A2 -75.7(8) no
H8A6 C8A' H8A4 H5A2 169.6(6) no
C5A C8A' H8A6 C8A -85(2) no
C5A C8A' H8A6 H8A2 -104(2) no
C6A C8A' H8A6 C8A -43.1(5) no
C6A C8A' H8A6 H8A2 -61.2(5) no
C8A C8A' H8A6 H8A2 -18.1(3) no
H5A2 C8A' H8A6 C8A -152(2) no
H5A2 C8A' H8A6 H8A2 -170(1) no
H8A2 C8A' H8A6 C8A 18.1(3) no
H8A4 C8A' H8A6 C8A -163.3(9) no
H8A4 C8A' H8A6 H8A2 178.6(7) no
H8A5 C8A' H8A6 C8A 81.7(8) no
H8A5 C8A' H8A6 H8A2 63.6(7) no
N1A C9A C10A C11A -178.9(2) no
N1A C9A C10A H10A -2(1) no
C14A C9A C10A C11A -2.6(4) no
C14A C9A C10A H10A 173(1) no
N1A C9A C14A C13A 178.7(3) no
N1A C9A C14A H14A -4(2) no
C10A C9A C14A C13A 2.3(4) no
C10A C9A C14A H14A 178(2) no
C9A C10A C11A C12A 1.0(4) no
C9A C10A C11A H11A 177(2) no
H10A C10A C11A C12A -173(2) no
H10A C10A C11A H11A 2(2) no
C10A C11A C12A Cl1A -178.3(2) no
C10A C11A C12A C13A 1.0(4) no
H11A C11A C12A Cl1A 6(2) no
H11A C11A C12A C13A -174(2) no
Cl1A C12A C13A C14A 177.9(2) no
Cl1A C12A C13A H13A -2(2) no
C11A C12A C13A C14A -1.4(5) no
C11A C12A C13A H13A 178(2) no
C12A C13A C14A C9A -0.3(5) no
C12A C13A C14A H14A -175(2) no
H13A C13A C14A C9A -179(2) no
H13A C13A C14A H14A 4(3) no
C9B N1B C3B C2B -7.5(4) no
C9B N1B C3B C4B 174.4(2) no
H1B N1B C3B C2B 171(2) no
H1B N1B C3B C4B -6(2) no
C3B N1B C9B C10B -47.5(4) no
C3B N1B C9B C14B 136.8(3) no
H1B N1B C9B C10B 134(2) no
H1B N1B C9B C14B -41(2) no
O1B C1B C2B C3B 177.1(2) no
O1B C1B C2B H2B -1(1) no
C6B C1B C2B C3B -0.5(4) no
C6B C1B C2B H2B -179(1) no
O1B C1B C6B C5B 157.9(2) no
O1B C1B C6B C7B 38.4(3) no
O1B C1B C6B C8B -80.2(3) no
C2B C1B C6B C5B -24.4(3) no
C2B C1B C6B C7B -143.9(3) no
C2B C1B C6B C8B 97.5(3) no
C1B C2B C3B N1B -179.2(2) no
C1B C2B C3B C4B -1.2(4) no
H2B C2B C3B N1B 0(1) no
H2B C2B C3B C4B 178(1) no
N1B C3B C4B C5B -153.6(2) no
N1B C3B C4B H4B1 -31(1) no
N1B C3B C4B H4B2 86(2) no
C2B C3B C4B C5B 28.3(3) no
C2B C3B C4B H4B1 150(1) no
C2B C3B C4B H4B2 -91(2) no
C3B C4B C5B C6B -53.3(3) no
C3B C4B C5B H5B1 -175(2) no
C3B C4B C5B H5B2 66(2) no
H4B1 C4B C5B C6B -172(2) no
H4B1 C4B C5B H5B1 64(2) no
H4B1 C4B C5B H5B2 -52(2) no
H4B2 C4B C5B C6B 67(2) no
H4B2 C4B C5B H5B1 -55(2) no
H4B2 C4B C5B H5B2 -173(2) no
C4B C5B C6B C1B 50.7(3) no
C4B C5B C6B C7B 170.8(2) no
C4B C5B C6B C8B -69.0(3) no
H5B1 C5B C6B C1B 175(2) no
H5B1 C5B C6B C7B -64(2) no
H5B1 C5B C6B C8B 55(2) no
H5B2 C5B C6B C1B -70(2) no
H5B2 C5B C6B C7B 49(2) no
H5B2 C5B C6B C8B 169(2) no
C1B C6B C7B H7B1 -60.1(3) no
C1B C6B C7B H7B2 -178.0(3) no
C1B C6B C7B H7B3 58.8(4) no
C5B C6B C7B H7B1 179.7(3) no
C5B C6B C7B H7B2 61.8(3) no
C5B C6B C7B H7B3 -61.4(4) no
C8B C6B C7B H7B1 57.8(3) no
C8B C6B C7B H7B2 -60.1(4) no
C8B C6B C7B H7B3 176.7(3) no
C1B C6B C8B H8B1 58.5(3) no
C1B C6B C8B H8B2 -61.5(3) no
C1B C6B C8B H8B3 -179.8(3) no
C5B C6B C8B H8B1 179.3(3) no
C5B C6B C8B H8B2 59.4(3) no
C5B C6B C8B H8B3 -58.9(3) no
C7B C6B C8B H8B1 -60.6(3) no
C7B C6B C8B H8B2 179.5(3) no
C7B C6B C8B H8B3 61.2(3) no
N1B C9B C10B C11B -176.6(2) no
N1B C9B C10B H10B -1(2) no
C14B C9B C10B C11B -0.8(4) no
C14B C9B C10B H10B 174(2) no
N1B C9B C14B C13B 177.1(3) no
N1B C9B C14B H14B 1(2) no
C10B C9B C14B C13B 1.2(4) no
C10B C9B C14B H14B -174(2) no
C9B C10B C11B C12B -0.5(4) no
C9B C10B C11B H11B -178(2) no
H10B C10B C11B C12B -174(2) no
H10B C10B C11B H11B 7(2) no
C10B C11B C12B Cl1B -179.3(2) no
C10B C11B C12B C13B 1.4(4) no
H11B C11B C12B Cl1B 0(2) no
H11B C11B C12B C13B 180(2) no
Cl1B C12B C13B C14B 179.7(3) no
Cl1B C12B C13B H13B 1(2) no
C11B C12B C13B C14B -0.9(5) no
C11B C12B C13B H13B -179(2) no
C12B C13B C14B C9B -0.4(5) no
C12B C13B C14B H14B 175(2) no
H13B C13B C14B C9B 178(2) no
H13B C13B C14B H14B -5(3) no
C4A H4A1 H4A3 H4A2 -23.0(2) no
C5A' H4A1 H4A3 C4A 34.5(4) no
C5A' H4A1 H4A3 H4A2 11.6(4) no
C4A H4A2 H4A3 H4A1 26.5(2) no
H4A4 H4A2 H4A3 C4A -21.5(2) no
H4A4 H4A2 H4A3 H4A1 4.9(1) no
C4A H4A2 H4A4 C5A -32.7(3) no
H4A3 H4A2 H4A4 C4A 18.5(2) no
H4A3 H4A2 H4A4 C5A -14.1(3) no
C5A H5A1 H5A4 C5A' -3.4(5) no
C5A' H5A1 H5A4 C5A 3.4(5) no
C5A H5A2 H8A4 C8A' -29.7(7) no
C7A H7A1 H7A6 C7A' -53.6(7) no
C7A' H7A1 H7A6 C7A 53.6(7) no
C7A H7A3 H5A3 C5A' 57.1(6) no
C7A' H8A1 H7A4 C8A 15.2(7) no
C8A H8A1 H7A4 C7A' -15.2(7) no
C8A H8A2 H8A6 C8A' 46.1(9) no
C8A' H8A2 H8A6 C8A -46.1(9) no
C7A' H8A3 H7A5 C8A 7.0(6) no
C8A H8A3 H7A5 C7A' -7.0(6) no
